data_7037050
loop_
_publ_author_name
'Duval, Sylvain'
'Sobanska, Sophie'
'Roussel, Pascal'
'Loiseau, Thierry'

_publ_section_title
;
 B-\a-[AsW9O33](9-) polyoxometalates incorporating hexanuclear uranium
 {U6O8}-like clusters bearing the U(IV) form or unprecedented mixed
 valence U(IV)/U(VI) involving direct U(VI)[double bond, length as
 m-dash]O-U(IV) bonding.
;
_journal_issue 46
_journal_name_full 'Dalton transactions (Cambridge, England : 2003)'
_journal_page_first 19772
_journal_page_last 19776
_journal_paper_doi 10.1039/c5dt02932e
_journal_volume 44
_journal_year 2015
_chemical_formula_moiety '0.5(As6 Na30 O325.5 U12 W54), 6.25(O)'
_chemical_formula_sum 'As3 Na15 O169 U6 W27'
_chemical_formula_weight 9665.74
_space_group_crystal_system monoclinic
_space_group_IT_number 11
_space_group_name_Hall '-P 2yb'
_space_group_name_H-M_alt 'P 1 21/m 1'
_symmetry_space_group_name_Hall '-P 2yb'
_symmetry_space_group_name_H-M 'P 1 21/m 1'
_atom_sites_solution_primary iterative
_audit_creation_date 2015-09-11
_audit_creation_method
;
Olex2 1.2
(compiled 2015.01.26 svn.r3150 for OlexSys, GUI svn.r4998)
;
_audit_update_record
;
2015-10-09 deposited with the CCDC.
2015-10-21 downloaded from the CCDC.
;
_cell_angle_alpha 90
_cell_angle_beta 91.543(3)
_cell_angle_gamma 90
_cell_formula_units_Z 2
_cell_length_a 13.7846(8)
_cell_length_b 31.0033(14)
_cell_length_c 17.7568(8)
_cell_measurement_reflns_used 9713
_cell_measurement_temperature 100
_cell_measurement_theta_max 29.09
_cell_measurement_theta_min 2.27
_cell_volume 7585.9(7)
_computing_data_collection 'Bruker APEX2'
_computing_molecular_graphics 'Olex2 (Dolomanov et al., 2009)'
_computing_publication_material 'Olex2 (Dolomanov et al., 2009)'
_computing_structure_refinement 'XL (Sheldrick, 2008)'
_computing_structure_solution 'olex2.solve (Bourhis et al., 2015)'
_diffrn_ambient_temperature 100.03
_diffrn_measured_fraction_theta_full 1.000
_diffrn_measured_fraction_theta_max 0.997
_diffrn_measurement_device_type 'Bruker APEX-II CCD'
_diffrn_measurement_method '\f and \w scans'
_diffrn_radiation_type MoK\a
_diffrn_radiation_wavelength 0.71073
_diffrn_reflns_av_R_equivalents 0.0625
_diffrn_reflns_av_unetI/netI 0.0395
_diffrn_reflns_laue_measured_fraction_full 1.000
_diffrn_reflns_laue_measured_fraction_max 0.997
_diffrn_reflns_limit_h_max 18
_diffrn_reflns_limit_h_min -18
_diffrn_reflns_limit_k_max 42
_diffrn_reflns_limit_k_min -42
_diffrn_reflns_limit_l_max 23
_diffrn_reflns_limit_l_min -24
_diffrn_reflns_number 254548
_diffrn_reflns_point_group_measured_fraction_full 1.000
_diffrn_reflns_point_group_measured_fraction_max 0.997
_diffrn_reflns_theta_full 25.242
_diffrn_reflns_theta_max 29.179
_diffrn_reflns_theta_min 1.314
_exptl_absorpt_coefficient_mu 27.575
_exptl_absorpt_correction_T_max 0.3363
_exptl_absorpt_correction_T_min 0.1243
_exptl_absorpt_correction_type numerical
_exptl_absorpt_process_details 'SADABS 'numercal''
_exptl_crystal_colour 'clear dark brown'
_exptl_crystal_colour_lustre clear
_exptl_crystal_colour_modifier dark
_exptl_crystal_colour_primary brown
_exptl_crystal_density_diffrn 4.232
_exptl_crystal_description block
_exptl_crystal_F_000 8332
_exptl_crystal_size_max 0.08
_exptl_crystal_size_mid 0.05
_exptl_crystal_size_min 0.05
_refine_diff_density_max 2.494
_refine_diff_density_min -2.468
_refine_diff_density_rms 0.365
_refine_ls_extinction_method none
_refine_ls_goodness_of_fit_ref 1.066
_refine_ls_hydrogen_treatment undef
_refine_ls_matrix_type full
_refine_ls_number_parameters 996
_refine_ls_number_reflns 20819
_refine_ls_number_restraints 6
_refine_ls_restrained_S_all 1.066
_refine_ls_R_factor_all 0.0696
_refine_ls_R_factor_gt 0.0380
_refine_ls_shift/su_max 0.003
_refine_ls_shift/su_mean 0.000
_refine_ls_structure_factor_coef Fsqd
_refine_ls_weighting_details 'w=1/[\s^2^(Fo^2^)+(0.0298P)^2^+173.2665P] where P=(Fo^2^+2Fc^2^)/3'
_refine_ls_weighting_scheme calc
_refine_ls_wR_factor_gt 0.0798
_refine_ls_wR_factor_ref 0.0934
_reflns_Friedel_coverage 0.000
_reflns_number_gt 15162
_reflns_number_total 20819
_reflns_threshold_expression 'I > 2\s(I)'
_cod_data_source_file c5dt02932e2.cif
_cod_data_source_block sd162
_cod_depositor_comments 'Adding full bibliography for 7037049--7037051.cif.'
_cod_database_code 7037050
_shelx_space_group_comment
;
The symmetry employed for this shelxl refinement is uniquely defined
by the following loop, which should always be used as a source of
symmetry information in preference to the above space-group names.
They are only intended as comments.
;
_olex2_refinement_description
;
1. Uiso/Uaniso restraints and constraints
Uanis(Na6B) \\sim Ueq: with sigma of 0.1 and sigma for terminal atoms of 0.2
2. Others
 Sof(Na0A)=Sof(OW10)=Sof(O1A)=Sof(O1C)=1-FVAR(1)
 Sof(O1B)=0.5*(1-FVAR(2))
 Sof(OW61)=0.5*FVAR(2)
 Sof(Na1)=Sof(OW64)=Sof(OW62)=Sof(OW63)=FVAR(1)
 Fixed Sof: OW89(0.75) OW94(0.5) OW95(0.75) Na2(0.5) Na6B(0.5) OW78(0.375)
 OW82(0.5) OW97(0.25) OW69(0.7) NaW7(0.5) Na9(0.5) OW79(0.25) OW71(0.25)
 OW73(0.125) OW91(0.5) OW68(0.5) OW80(0.5) OW92(0.25) OW76(0.125) O4AA(0.5)
 O1D(0.3) O1E(0.25) O1F(0.25) O8AA(0.5) O6AA(0.25) O7AA(0.25) O1G(0.25)
 O0BA(0.125) O1H(0.25) O9AA(0.25) O1BA(0.25) O3BA(0.25) O2BA(0.25) O4BA(0.125)
 O1I(0.125) O6BA(0.25) O5BA(0.25)
;
_shelx_shelxl_version_number 2014/7
_olex2_submission_special_instructions 'No special instructions were received'

loop_
_space_group_symop_operation_xyz
'x, y, z'
'-x, y+1/2, -z'
'-x, -y, -z'
'x, -y-1/2, z'

loop_
_atom_site_label
_atom_site_type_symbol
_atom_site_fract_x
_atom_site_fract_y
_atom_site_fract_z
_atom_site_U_iso_or_equiv
_atom_site_adp_type
_atom_site_occupancy
_atom_site_site_symmetry_order
_atom_site_calc_flag
_atom_site_refinement_flags_posn
_atom_site_refinement_flags_adp
_atom_site_refinement_flags_occupancy
_atom_site_disorder_assembly
_atom_site_disorder_group
U1 U 0.23747(4) 0.2500 0.72304(3) 0.01735(11) Uani 1 2 d S T P . .
U2 U 0.19773(3) 0.31441(2) 0.91541(2) 0.01862(8) Uani 1 1 d . . . . .
U3 U 0.44462(3) 0.31138(2) 0.82205(2) 0.02028(8) Uani 1 1 d . . . . .
U4 U 0.40817(4) 0.2500 1.00453(3) 0.02155(12) Uani 1 2 d S T P . .
W13 W 0.35364(4) 0.19066(2) 1.20060(2) 0.02399(10) Uani 1 1 d . . . . .
W5 W 0.46880(4) 0.38261(2) 0.63360(2) 0.02518(10) Uani 1 1 d . . . . .
W10 W 0.13866(4) 0.18995(2) 1.29017(2) 0.02330(10) Uani 1 1 d . . . . .
W4 W 0.28248(3) 0.33097(2) 0.54917(2) 0.02211(10) Uani 1 1 d . . . . .
W7 W 0.21154(3) 0.44344(2) 0.88348(2) 0.02162(9) Uani 1 1 d . . . . .
W12 W -0.04116(4) 0.30395(2) 1.04141(2) 0.02622(10) Uani 1 1 d . . . . .
W11 W -0.07015(5) 0.2500 1.20525(3) 0.02601(14) Uani 1 2 d S T P . .
W2 W 0.25200(4) 0.50055(2) 0.72524(2) 0.02665(11) Uani 1 1 d . . . . .
W14 W 0.16414(4) 0.36239(2) 1.12441(2) 0.02515(10) Uani 1 1 d . . . . .
W6 W 0.43224(4) 0.44153(2) 0.80974(3) 0.02569(10) Uani 1 1 d . . . . .
W9 W 0.04239(3) 0.33386(2) 0.63147(2) 0.02284(9) Uani 1 1 d . . . . .
W8 W 0.00794(3) 0.38740(2) 0.79210(2) 0.02222(9) Uani 1 1 d . . . . .
W1 W 0.28996(4) 0.44083(2) 0.54749(2) 0.02770(11) Uani 1 1 d . . . . .
W3 W 0.04509(4) 0.44331(2) 0.63083(2) 0.02657(10) Uani 1 1 d . . . . .
As2 As 0.16829(11) 0.2500 1.10787(8) 0.0169(3) Uani 1 2 d S T P . .
As1 As 0.24546(8) 0.37902(3) 0.72536(5) 0.0163(2) Uani 1 1 d . . . . .
O51 O 0.0353(6) 0.3425(2) 1.1017(4) 0.0281(18) Uani 1 1 d . . . . .
O48 O 0.2766(6) 0.1825(2) 1.2935(4) 0.0282(18) Uani 1 1 d . . . . .
O31 O 0.1457(6) 0.3385(2) 0.5616(4) 0.0266(17) Uani 1 1 d . . . . .
O29 O 0.0881(6) 0.4315(2) 0.8373(4) 0.0241(16) Uani 1 1 d . . . . .
O35 O 0.3000(6) 0.3872(2) 0.6359(4) 0.0244(17) Uani 1 1 d . . . . .
O12 O 0.2970(6) 0.4797(2) 0.6298(4) 0.0318(19) Uani 1 1 d . . . . .
O18 O -0.0003(6) 0.3912(2) 0.5876(4) 0.0287(18) Uani 1 1 d . . . . .
O24 O -0.0397(7) 0.3022(3) 0.5827(5) 0.036(2) Uani 1 1 d . . . . .
O30 O -0.0401(6) 0.3491(2) 0.7144(4) 0.0272(17) Uani 1 1 d . . . . .
O15 O 0.3828(6) 0.4965(2) 0.7637(4) 0.0277(17) Uani 1 1 d . . . . .
O58 O 0.2050(6) 0.3412(2) 1.0362(4) 0.0275(18) Uani 1 1 d . . . . .
O41 O 0.4601(5) 0.3414(2) 0.7055(4) 0.0230(16) Uani 1 1 d . . . . .
O9 O 0.2966(7) 0.4757(2) 0.4707(4) 0.042(2) Uani 1 1 d . . . . .
O17 O -0.0282(6) 0.4345(2) 0.7175(4) 0.0314(19) Uani 1 1 d . . . . .
O32 O 0.4211(6) 0.3431(2) 0.5567(4) 0.0285(18) Uani 1 1 d . . . . .
O59 O 0.0389(8) 0.2500 1.1105(6) 0.024(2) Uani 1 2 d S T P . .
O7 O 0.2988(5) 0.3005(2) 0.8125(4) 0.0209(15) Uani 1 1 d . . . . .
O19 O 0.2731(6) 0.3877(2) 0.4939(4) 0.0301(19) Uani 1 1 d . . . . .
O13 O 0.1275(6) 0.4814(2) 0.6875(4) 0.0273(17) Uani 1 1 d . . . . .
O47 O -0.1137(6) 0.2929(2) 1.1367(4) 0.0287(18) Uani 1 1 d . . . . .
O45 O 0.0146(6) 0.2084(2) 1.2534(4) 0.0266(17) Uani 1 1 d . . . . .
O27 O 0.4669(6) 0.4268(2) 0.7085(4) 0.0269(17) Uani 1 1 d . . . . .
O25 O 0.2852(6) 0.2970(2) 0.4724(4) 0.0303(19) Uani 1 1 d . . . . .
O26 O 0.5893(7) 0.3829(3) 0.6109(5) 0.039(2) Uani 1 1 d . . . . .
O20 O 0.4249(6) 0.4289(2) 0.5614(4) 0.0301(18) Uani 1 1 d . . . . .
O14 O 0.1532(6) 0.4395(2) 0.5633(4) 0.0312(19) Uani 1 1 d . . . . .
O21 O 0.5418(6) 0.4606(3) 0.8459(5) 0.037(2) Uani 1 1 d . . . . .
O6 O 0.3821(6) 0.3198(2) 0.9466(4) 0.0231(16) Uani 1 1 d . . . . .
O56 O 0.0548(6) 0.2991(2) 0.9747(4) 0.0268(17) Uani 1 1 d . . . . .
O16 O 0.2067(6) 0.4993(2) 0.8248(4) 0.0274(18) Uani 1 1 d . . . . .
O52 O 0.2957(6) 0.1369(2) 1.1675(4) 0.0294(18) Uani 1 1 d . . . . .
O44 O 0.1257(6) 0.1386(2) 1.2333(4) 0.0275(18) Uani 1 1 d . . . . .
O11 O -0.0294(7) 0.4797(3) 0.5837(4) 0.037(2) Uani 1 1 d . . . . .
O57 O 0.1515(7) 0.4170(2) 1.1103(4) 0.037(2) Uani 1 1 d . . . . .
O39 O 0.1138(5) 0.2967(2) 0.6897(4) 0.0225(16) Uani 1 1 d . . . . .
O38 O 0.0825(6) 0.3462(2) 0.8363(4) 0.0221(16) Uani 1 1 d . . . . .
O28 O 0.3508(6) 0.4561(2) 0.8931(4) 0.0279(18) Uani 1 1 d . . . . .
O10 O 0.2453(7) 0.5548(2) 0.7069(4) 0.040(2) Uani 1 1 d . . . . .
O55 O 0.3772(6) 0.2064(2) 1.1045(4) 0.0260(17) Uani 1 1 d . . . . .
O40 O 0.2887(5) 0.2958(2) 0.6308(4) 0.0200(15) Uani 1 1 d . . . . .
O36 O 0.4320(6) 0.3851(2) 0.8355(4) 0.0248(16) Uani 1 1 d . . . . .
O37 O 0.2328(5) 0.3870(2) 0.9012(4) 0.0204(15) Uani 1 1 d . . . . .
O34 O 0.1223(5) 0.3890(2) 0.6971(4) 0.0214(15) Uani 1 1 d . . . . .
O22 O 0.1782(6) 0.4647(2) 0.9683(4) 0.0309(19) Uani 1 1 d . . . . .
O33 O 0.2726(5) 0.43069(19) 0.7659(4) 0.0207(16) Uani 1 1 d . . . . .
O42 O 0.1110(6) 0.1696(2) 1.3768(4) 0.0298(18) Uani 1 1 d . . . . .
O5 O 0.2683(7) 0.2500 0.9622(5) 0.019(2) Uani 1 2 d S T P . .
O4 O 0.4234(8) 0.2500 0.7393(5) 0.022(2) Uani 1 2 d S T P . .
O60 O 0.1913(6) 0.2937(2) 1.1721(4) 0.0221(16) Uani 1 1 d . . . . .
O49 O -0.1224(7) 0.3387(3) 0.9995(5) 0.040(2) Uani 1 1 d . . . . .
O3 O 0.4581(8) 0.2500 0.8868(6) 0.025(2) Uani 1 2 d S T P . .
O23 O -0.0932(6) 0.3907(2) 0.8473(4) 0.0297(18) Uani 1 1 d . . . . .
O8 O 0.1438(8) 0.2500 0.8418(5) 0.021(2) Uani 1 2 d S T P . .
O54 O 0.4632(6) 0.1710(3) 1.2354(5) 0.0344(19) Uani 1 1 d . . . . .
O46 O 0.1624(8) 0.2500 1.3131(5) 0.022(2) Uani 1 2 d S T P . .
O50 O -0.0998(8) 0.2500 1.0100(6) 0.032(3) Uani 1 2 d S T P . .
O53 O 0.3604(8) 0.2500 1.2316(6) 0.026(2) Uani 1 2 d S T P . .
O2 O 0.5776(7) 0.3178(3) 0.8388(6) 0.046(2) Uani 1 1 d . . . . .
O1 O 0.5391(10) 0.2500 1.0361(8) 0.055(4) Uani 1 2 d S T P . .
Na3 Na 0.3234(5) 0.2500 0.3728(3) 0.0242(13) Uani 1 2 d S T P . .
Na10 Na 0.0945(4) 0.11100(16) 1.4595(3) 0.0461(14) Uani 1 1 d . . . . .
Na8 Na -0.4093(5) 0.4073(2) 1.0555(4) 0.0650(18) Uani 1 1 d . . . . .
Na7 Na -0.1764(5) 0.4098(2) 0.9647(4) 0.0669(18) Uani 1 1 d . . . . .
OW87 O -0.5844(8) 0.3958(3) 1.0254(6) 0.054(3) Uiso 1 1 d . . . . .
OW85 O -0.2355(8) 0.4244(3) 1.0886(6) 0.056(3) Uiso 1 1 d . . . . .
OW86 O -0.4097(8) 0.4791(4) 1.0112(6) 0.063(3) Uiso 1 1 d . . . . .
OW90 O -0.2003(10) 0.3637(5) 1.1982(8) 0.088(4) Uiso 1 1 d . . . . .
OW70 O 0.4927(12) 0.2500 0.3766(9) 0.062(4) Uiso 1 2 d S T P . .
OW89 O -0.4544(13) 0.4255(6) 1.1827(10) 0.078(5) Uiso 0.75 1 d . . . . .
OW94 O 0.1241(13) 0.0554(5) 1.3687(10) 0.037(4) Uiso 0.5 1 d . . . . .
OW81 O -0.0377(11) 0.4496(5) 0.9972(8) 0.095(4) Uiso 1 1 d . . . . .
Na4 Na -0.0829(8) 0.2500 0.4906(5) 0.072(3) Uani 1 2 d S T P . .
OW75 O -0.1202(11) 0.1928(5) 0.3994(8) 0.091(4) Uiso 1 1 d . . . . .
OW74 O 0.0834(11) 0.2500 0.4738(8) 0.051(4) Uiso 1 2 d S T P . .
Na1 Na 0.2912(14) 0.4674(4) 0.3285(8) 0.048(4) Uani 0.56(2) 1 d . . . A 1
OW43 O -0.1641(9) 0.2500 1.2677(6) 0.035(3) Uani 1 2 d S T P . .
OW95 O -0.0685(11) 0.1101(5) 1.4034(9) 0.064(4) Uiso 0.75 1 d . . . . .
OW83 O -0.2331(15) 0.4768(7) 0.8997(11) 0.144(7) Uiso 1 1 d . . . . .
OW88 O -0.3987(16) 0.3368(7) 1.1031(12) 0.156(8) Uiso 1 1 d . . . . .
OW64 O 0.3374(13) 0.3944(4) 0.3531(8) 0.026(4) Uiso 0.56(2) 1 d . . . A 1
OW62 O 0.3276(19) 0.4548(7) 0.1969(13) 0.064(6) Uiso 0.56(2) 1 d . . . A 1
OW63 O 0.4384(17) 0.5010(6) 0.3575(11) 0.059(6) Uiso 0.56(2) 1 d . . . A 1
OW61 O 0.228(2) 0.5397(9) 0.3185(16) 0.034(7) Uiso 0.281(11) 1 d . . . A 1
OW84 O -0.3375(15) 0.3799(6) 0.9414(11) 0.139(7) Uiso 1 1 d . . . . .
OW72 O 0.8145(12) 0.1972(5) 0.8475(9) 0.109(5) Uiso 1 1 d . . . . .
Na2 Na 0.6979(11) 0.4430(5) 0.5557(9) 0.082(5) Uani 0.5 1 d . . . . .
Na6B Na 0.0998(13) 0.4855(3) 1.0754(8) 0.094(6) Uani 0.5 1 d . U . . .
OW96 O 0.0378(10) 0.5908(4) 0.7440(7) 0.078(4) Uiso 1 1 d . . . . .
Na5 Na 0.6872(11) 0.2500 0.8461(10) 0.122(5) Uani 1 2 d S T P . .
OW93 O -0.4707(13) 0.3832(5) 1.3368(10) 0.113(5) Uiso 1 1 d . . . . .
OW78 O -0.0468(15) 0.2500 0.7753(11) 0.053(5) Uiso 0.75 2 d S T P . .
OW82 O 0.009(2) 0.4838(11) 1.1685(18) 0.078(10) Uiso 0.5 1 d . . . . .
OW97 O 0.499(5) 0.2500 0.597(4) 0.11(3) Uiso 0.5 2 d S T P . .
OW67 O 0.8335(14) 0.4534(6) 0.4727(10) 0.126(6) Uiso 1 1 d . . . . .
OW69 O -0.4604(12) 0.3279(5) 0.4370(9) 0.065(4) Uiso 0.7 1 d . . . . .
NaW7 Na -0.2873(12) 0.3249(6) 0.4395(15) 0.126(8) Uani 0.5 1 d . . . . .
OW66 O 0.5606(15) 0.4464(7) 0.4588(12) 0.147(7) Uiso 1 1 d . . . . .
Na9 Na -0.3710(11) 0.3564(6) 1.2281(12) 0.104(6) Uani 0.5 1 d . . . . .
OW79 O -0.230(3) 0.3344(14) 0.698(2) 0.060(11) Uiso 0.25 1 d . . . . .
OW71 O 0.682(3) 0.2500 0.7090(19) 0.071(9) Uiso 0.5 2 d S T P . .
OW73 O 0.698(10) 0.2500 0.963(8) 0.16(5) Uiso 0.25 2 d S T P . .
OW91 O -0.375(3) 0.2682(14) 1.254(2) 0.178(19) Uiso 0.5 1 d . . . . .
OW68 O 0.791(2) 0.3794(11) 0.5727(19) 0.109(10) Uiso 0.5 1 d . . . . .
OW80 O -0.307(2) 0.4032(9) 0.7804(16) 0.089(8) Uiso 0.5 1 d . . . . .
OW92 O -0.311(3) 0.3637(12) 1.331(2) 0.040(8) Uiso 0.25 1 d . . . . .
OW76 O -0.257(6) 0.2500 0.521(5) 0.07(2) Uiso 0.25 2 d S T P . .
Na0A Na 0.347(2) 0.4587(8) 0.3413(13) 0.075(7) Uani 0.44(2) 1 d . . . A 2
OW10 O 0.5056(18) 0.4927(7) 0.3628(12) 0.042(6) Uiso 0.44(2) 1 d . . . A 2
O1A O 0.3845(18) 0.3869(6) 0.3652(11) 0.031(5) Uiso 0.44(2) 1 d . . . A 2
O1B O 0.306(5) 0.5371(18) 0.317(3) 0.072(16) Uiso 0.219(11) 1 d . . . A 2
O1C O 0.369(2) 0.4465(9) 0.2126(16) 0.061(8) Uiso 0.44(2) 1 d . . . A 2
O4AA O 0.148(3) 0.5044(12) 0.235(2) 0.126(12) Uiso 0.5 1 d . . . . .
O1D O -0.444(2) 0.2960(11) 0.4916(19) 0.051(8) Uiso 0.3 1 d . . . . .
O1E O -0.278(3) 0.4015(15) 0.422(2) 0.062(12) Uiso 0.25 1 d . . . . .
O1F O -0.030(3) 0.0715(11) 1.4129(19) 0.036(8) Uiso 0.25 1 d . . . . .
O8AA O 0.856(3) 0.3884(11) 0.503(2) 0.118(11) Uiso 0.5 1 d . . . . .
O6AA O 0.703(3) 0.2802(14) 0.975(2) 0.053(10) Uiso 0.25 1 d . . . . .
O7AA O -0.468(3) 0.4214(12) 1.231(2) 0.042(9) Uiso 0.25 1 d . . . . .
O1G O 0.182(2) 0.0671(9) 1.3417(17) 0.026(6) Uiso 0.25 1 d . . . . .
O0BA O -0.219(10) 0.2500 0.547(8) 0.15(5) Uiso 0.25 2 d S T P . .
O1H O 0.145(5) 0.057(2) 1.299(4) 0.100(19) Uiso 0.25 1 d . . . . .
O9AA O -0.027(3) 0.4683(13) 1.144(2) 0.047(10) Uiso 0.25 1 d . . . . .
O1BA O 0.004(3) 0.4892(12) 1.195(2) 0.027(8) Uiso 0.25 1 d . . . . .
O3BA O -0.280(4) 0.3524(17) 0.739(3) 0.078(14) Uiso 0.25 1 d . . . . .
O2BA O 0.525(4) 0.2500 0.608(3) 0.080(18) Uiso 0.5 2 d S T P . .
O4BA O -0.044(5) 0.2500 0.836(4) 0.059(16) Uiso 0.25 2 d S T P . .
O1I O -0.154(5) 0.2500 0.698(4) 0.065(17) Uiso 0.25 2 d S T P . .
O6BA O -0.328(5) 0.332(2) 1.298(3) 0.097(18) Uiso 0.25 1 d . . . . .
O5BA O -0.252(6) 0.338(3) 0.549(4) 0.13(2) Uiso 0.25 1 d . . . . .

loop_
_atom_site_aniso_label
_atom_site_aniso_U_11
_atom_site_aniso_U_22
_atom_site_aniso_U_33
_atom_site_aniso_U_23
_atom_site_aniso_U_13
_atom_site_aniso_U_12
U1 0.0248(3) 0.0110(2) 0.0165(2) 0.000 0.0066(2) 0.000
U2 0.0249(2) 0.01174(15) 0.01966(18) -0.00041(13) 0.00912(15) -0.00143(14)
U3 0.0230(2) 0.01414(16) 0.02416(19) 0.00042(14) 0.00841(16) -0.00282(14)
U4 0.0290(3) 0.0161(2) 0.0200(3) 0.000 0.0078(2) 0.000
W13 0.0364(3) 0.01509(18) 0.0210(2) 0.00303(15) 0.00903(18) 0.00405(17)
W5 0.0352(3) 0.01652(18) 0.0246(2) 0.00046(16) 0.01514(19) -0.00475(17)
W10 0.0403(3) 0.01116(16) 0.01912(19) 0.00060(15) 0.01298(18) -0.00092(16)
W4 0.0392(3) 0.01179(16) 0.01585(18) -0.00005(14) 0.00958(17) 0.00117(16)
W7 0.0357(3) 0.01059(16) 0.01893(19) -0.00134(14) 0.00787(17) -0.00070(16)
W12 0.0293(3) 0.0253(2) 0.0247(2) 0.00513(17) 0.01350(19) 0.00595(18)
W11 0.0349(4) 0.0194(3) 0.0247(3) 0.000 0.0180(3) 0.000
W2 0.0492(3) 0.01001(17) 0.0214(2) -0.00032(15) 0.0129(2) -0.00088(17)
W14 0.0445(3) 0.01088(16) 0.0208(2) 0.00065(15) 0.01454(19) 0.00313(17)
W6 0.0353(3) 0.01429(18) 0.0279(2) -0.00352(16) 0.00871(19) -0.00711(17)
W9 0.0310(3) 0.01628(18) 0.0213(2) -0.00247(15) 0.00202(18) 0.00316(17)
W8 0.0289(3) 0.01708(18) 0.0210(2) -0.00105(15) 0.00637(17) 0.00343(16)
W1 0.0518(3) 0.01264(17) 0.0194(2) 0.00178(15) 0.0139(2) 0.00054(18)
W3 0.0428(3) 0.01565(18) 0.0215(2) 0.00105(16) 0.00552(19) 0.00785(18)
As2 0.0228(8) 0.0094(5) 0.0189(7) 0.000 0.0097(6) 0.000
As1 0.0226(6) 0.0108(4) 0.0158(4) -0.0018(3) 0.0061(4) 0.0000(4)
O51 0.039(5) 0.022(4) 0.024(4) 0.001(3) 0.019(3) 0.007(3)
O48 0.046(5) 0.018(3) 0.022(4) 0.001(3) 0.013(3) 0.003(3)
O31 0.041(5) 0.018(3) 0.020(4) 0.000(3) 0.000(3) 0.005(3)
O29 0.031(5) 0.015(3) 0.026(4) -0.002(3) 0.005(3) 0.004(3)
O35 0.043(5) 0.014(3) 0.017(3) 0.001(3) 0.013(3) 0.002(3)
O12 0.057(6) 0.015(3) 0.024(4) -0.004(3) 0.014(4) -0.003(3)
O18 0.047(5) 0.019(3) 0.020(4) -0.001(3) 0.000(3) 0.006(3)
O24 0.048(6) 0.029(4) 0.032(4) -0.002(3) 0.005(4) 0.003(4)
O30 0.037(5) 0.021(3) 0.025(4) -0.001(3) 0.006(3) 0.000(3)
O15 0.036(5) 0.018(3) 0.030(4) -0.002(3) 0.013(3) -0.004(3)
O58 0.041(5) 0.016(3) 0.026(4) 0.001(3) 0.010(3) -0.001(3)
O41 0.030(4) 0.013(3) 0.026(4) 0.000(3) 0.009(3) -0.001(3)
O9 0.080(7) 0.021(4) 0.026(4) 0.006(3) 0.021(4) 0.003(4)
O17 0.053(6) 0.020(4) 0.022(4) 0.003(3) 0.014(4) 0.016(4)
O32 0.045(5) 0.020(3) 0.021(4) -0.003(3) 0.018(3) -0.008(3)
O59 0.030(6) 0.019(5) 0.023(5) 0.000 0.012(5) 0.000
O7 0.030(4) 0.015(3) 0.017(3) 0.000(3) 0.010(3) 0.004(3)
O19 0.053(6) 0.015(3) 0.023(4) 0.002(3) 0.011(4) 0.002(3)
O13 0.046(5) 0.013(3) 0.023(4) 0.000(3) 0.008(3) 0.004(3)
O47 0.032(5) 0.028(4) 0.027(4) -0.002(3) 0.021(3) 0.004(3)
O45 0.041(5) 0.015(3) 0.025(4) 0.001(3) 0.015(3) -0.007(3)
O27 0.039(5) 0.017(3) 0.025(4) -0.001(3) 0.014(3) -0.005(3)
O25 0.054(6) 0.017(3) 0.021(4) 0.000(3) 0.009(4) 0.001(3)
O26 0.051(6) 0.031(4) 0.037(5) 0.001(4) 0.028(4) -0.004(4)
O20 0.041(5) 0.017(3) 0.033(4) 0.002(3) 0.011(4) 0.001(3)
O14 0.051(6) 0.019(4) 0.024(4) 0.002(3) 0.002(4) 0.003(3)
O21 0.040(6) 0.030(4) 0.042(5) -0.007(4) 0.007(4) -0.012(4)
O6 0.033(5) 0.012(3) 0.025(4) -0.002(3) 0.007(3) 0.000(3)
O56 0.036(5) 0.019(3) 0.025(4) -0.001(3) 0.010(3) 0.000(3)
O16 0.048(5) 0.011(3) 0.024(4) 0.000(3) 0.011(4) 0.001(3)
O52 0.049(5) 0.010(3) 0.031(4) 0.001(3) 0.016(4) 0.002(3)
O44 0.050(5) 0.008(3) 0.025(4) 0.005(3) 0.018(4) -0.003(3)
O11 0.058(6) 0.032(4) 0.022(4) 0.005(3) 0.004(4) 0.012(4)
O57 0.066(6) 0.015(3) 0.031(4) 0.002(3) 0.022(4) 0.007(4)
O39 0.032(5) 0.012(3) 0.025(4) 0.000(3) 0.007(3) 0.003(3)
O38 0.034(5) 0.015(3) 0.018(3) 0.000(3) 0.005(3) -0.003(3)
O28 0.042(5) 0.018(3) 0.024(4) -0.002(3) 0.010(3) -0.004(3)
O10 0.072(7) 0.018(4) 0.029(4) 0.001(3) 0.020(4) -0.004(4)
O55 0.039(5) 0.012(3) 0.027(4) 0.002(3) 0.006(3) -0.003(3)
O40 0.032(4) 0.011(3) 0.017(3) 0.004(3) 0.004(3) 0.001(3)
O36 0.032(5) 0.017(3) 0.026(4) -0.004(3) 0.009(3) -0.001(3)
O37 0.026(4) 0.013(3) 0.022(3) -0.003(3) 0.005(3) 0.000(3)
O34 0.027(4) 0.016(3) 0.021(3) -0.001(3) 0.002(3) 0.004(3)
O22 0.058(6) 0.016(3) 0.019(4) -0.006(3) 0.007(4) 0.003(3)
O33 0.036(5) 0.007(3) 0.020(3) 0.001(3) 0.009(3) 0.000(3)
O42 0.053(6) 0.019(3) 0.018(4) 0.004(3) 0.009(3) -0.004(3)
O5 0.025(6) 0.015(4) 0.017(5) 0.000 0.007(4) 0.000
O4 0.034(7) 0.012(4) 0.022(5) 0.000 0.012(5) 0.000
O60 0.040(5) 0.010(3) 0.017(3) -0.003(3) 0.007(3) 0.001(3)
O49 0.040(6) 0.038(5) 0.044(5) 0.010(4) 0.014(4) 0.013(4)
O3 0.025(6) 0.025(5) 0.024(5) 0.000 0.011(5) 0.000
O23 0.031(5) 0.031(4) 0.027(4) -0.003(3) 0.005(3) 0.002(3)
O8 0.027(6) 0.013(4) 0.023(5) 0.000 0.014(4) 0.000
O54 0.041(5) 0.028(4) 0.035(4) 0.003(4) 0.002(4) 0.004(4)
O46 0.036(7) 0.013(4) 0.018(5) 0.000 0.010(4) 0.000
O50 0.027(7) 0.039(6) 0.031(6) 0.000 0.015(5) 0.000
O53 0.041(7) 0.015(5) 0.021(5) 0.000 0.015(5) 0.000
O2 0.037(6) 0.032(4) 0.069(6) 0.010(4) 0.018(5) -0.010(4)
O1 0.037(9) 0.082(11) 0.047(8) 0.000 0.006(7) 0.000
Na3 0.032(4) 0.021(3) 0.021(3) 0.000 0.011(3) 0.000
Na10 0.070(4) 0.038(3) 0.029(2) 0.013(2) -0.007(2) -0.024(3)
Na8 0.064(5) 0.055(4) 0.076(4) -0.013(3) -0.001(3) -0.010(3)
Na7 0.080(5) 0.064(4) 0.057(4) -0.003(3) 0.015(3) 0.004(4)
Na4 0.094(8) 0.060(6) 0.060(6) 0.000 -0.003(5) 0.000
Na1 0.078(11) 0.032(5) 0.036(6) 0.002(4) 0.026(7) -0.002(6)
OW43 0.045(8) 0.032(6) 0.029(6) 0.000 0.013(5) 0.000
Na2 0.076(11) 0.066(9) 0.104(12) 0.043(8) -0.008(9) -0.023(8)
Na6B 0.166(15) 0.028(5) 0.094(10) 0.039(6) 0.107(11) 0.052(7)
Na5 0.099(11) 0.097(10) 0.169(15) 0.000 -0.033(10) 0.000
NaW7 0.042(10) 0.103(14) 0.23(3) 0.022(15) 0.014(12) 0.003(9)
Na9 0.036(9) 0.106(13) 0.170(18) 0.020(13) 0.012(10) -0.012(8)
Na0A 0.091(19) 0.068(13) 0.065(12) -0.007(10) 0.016(13) -0.018(13)

loop_
_atom_type_symbol
_atom_type_description
_atom_type_scat_dispersion_real
_atom_type_scat_dispersion_imag
_atom_type_scat_source
As As 0.0499 2.0058 'International Tables Vol C Tables 4.2.6.8 and 6.1.1.4'
Na Na 0.0362 0.0249 'International Tables Vol C Tables 4.2.6.8 and 6.1.1.4'
O O 0.0106 0.0060 'International Tables Vol C Tables 4.2.6.8 and 6.1.1.4'
U U -9.6767 9.6646 'International Tables Vol C Tables 4.2.6.8 and 6.1.1.4'
W W -0.8490 6.8722 'International Tables Vol C Tables 4.2.6.8 and 6.1.1.4'

loop_
_geom_angle_atom_site_label_1
_geom_angle_atom_site_label_2
_geom_angle_atom_site_label_3
_geom_angle
_geom_angle_site_symmetry_1
_geom_angle_site_symmetry_3
U2 U1 U2 59.779(12) 4_565 .
U3 U1 U2 58.474(10) . .
U3 U1 U2 88.484(14) . 4_565
U3 U1 U2 88.485(14) 4_565 .
U3 U1 U2 58.474(10) 4_565 4_565
U3 U1 U3 59.749(14) 4_565 .
O7 U1 U2 32.20(17) . .
O7 U1 U2 32.21(17) 4_565 4_565
O7 U1 U2 79.17(16) . 4_565
O7 U1 U2 79.17(16) 4_565 .
O7 U1 U3 76.81(17) . 4_565
O7 U1 U3 76.80(17) 4_565 .
O7 U1 U3 27.60(17) . .
O7 U1 U3 27.60(17) 4_565 4_565
O7 U1 O7 82.7(3) 4_565 .
O7 U1 O4 65.7(2) 4_565 .
O7 U1 O4 65.7(2) . .
O7 U1 O8 67.5(2) 4_565 .
O7 U1 O8 67.5(2) . .
O39 U1 U2 114.55(17) . 4_565
O39 U1 U2 77.77(17) 4_565 4_565
O39 U1 U2 77.77(17) . .
O39 U1 U2 114.55(17) 4_565 .
O39 U1 U3 110.11(17) 4_565 4_565
O39 U1 U3 166.11(17) . 4_565
O39 U1 U3 166.11(17) 4_565 .
O39 U1 U3 110.11(18) . .
O39 U1 O7 90.3(2) . .
O39 U1 O7 90.3(2) 4_565 4_565
O39 U1 O7 146.7(2) . 4_565
O39 U1 O7 146.7(2) 4_565 .
O39 U1 O39 78.0(4) 4_565 .
O39 U1 O4 139.25(18) . .
O39 U1 O4 139.25(18) 4_565 .
O39 U1 O8 79.7(3) . .
O39 U1 O8 79.7(3) 4_565 .
O40 U1 U2 110.65(16) 4_565 4_565
O40 U1 U2 165.75(18) . 4_565
O40 U1 U2 110.65(16) . .
O40 U1 U2 165.75(18) 4_565 .
O40 U1 U3 113.35(19) . 4_565
O40 U1 U3 77.29(18) . .
O40 U1 U3 113.35(19) 4_565 .
O40 U1 U3 77.29(18) 4_565 4_565
O40 U1 O7 87.7(2) 4_565 4_565
O40 U1 O7 140.9(3) . 4_565
O40 U1 O7 140.9(3) 4_565 .
O40 U1 O7 87.7(2) . .
O40 U1 O39 70.5(2) . .
O40 U1 O39 70.6(3) 4_565 4_565
O40 U1 O39 116.5(2) 4_565 .
O40 U1 O39 116.5(2) . 4_565
O40 U1 O40 76.4(3) . 4_565
O40 U1 O4 75.8(2) . .
O40 U1 O4 75.8(2) 4_565 .
O40 U1 O8 141.08(17) . .
O40 U1 O8 141.08(17) 4_565 .
O4 U1 U2 93.63(18) . .
O4 U1 U2 93.62(18) . 4_565
O4 U1 U3 38.56(13) . .
O4 U1 U3 38.56(13) . 4_565
O8 U1 U2 36.50(14) . .
O8 U1 U2 36.49(14) . 4_565
O8 U1 U3 90.5(2) . 4_565
O8 U1 U3 90.5(2) . .
O8 U1 O4 116.2(3) . .
U2 U2 U1 60.110(6) 4_565 .
U3 U2 U1 58.324(11) . .
U3 U2 U2 88.594(7) . 4_565
U3 U2 U4 59.570(12) . .
U4 U2 U1 88.453(13) . .
U4 U2 U2 58.564(8) . 4_565
O58 U2 U1 166.3(2) . .
O58 U2 U2 111.15(17) . 4_565
O58 U2 U3 113.3(2) . .
O58 U2 U4 77.81(19) . .
O58 U2 O7 140.7(3) . .
O58 U2 O6 76.1(3) . .
O58 U2 O56 70.4(3) . .
O58 U2 O38 115.2(3) . .
O58 U2 O37 75.3(2) . .
O58 U2 O5 88.3(3) . .
O58 U2 O8 141.7(3) . .
O7 U2 U1 32.25(18) . .
O7 U2 U2 79.49(16) . 4_565
O7 U2 U3 27.42(18) . .
O7 U2 U4 76.63(17) . .
O7 U2 O6 65.3(2) . .
O7 U2 O8 67.8(3) . .
O6 U2 U1 93.35(15) . .
O6 U2 U2 93.67(14) . 4_565
O6 U2 U3 38.36(15) . .
O6 U2 U4 38.50(14) . .
O56 U2 U1 115.14(18) . .
O56 U2 U2 78.16(17) . 4_565
O56 U2 U3 166.59(18) . .
O56 U2 U4 110.54(19) . .
O56 U2 O7 147.4(3) . .
O56 U2 O6 139.4(2) . .
O56 U2 O38 77.5(3) . .
O56 U2 O37 115.6(2) . .
O56 U2 O5 90.8(3) . .
O56 U2 O8 80.1(3) . .
O38 U2 U1 78.56(16) . .
O38 U2 U2 115.20(16) . 4_565
O38 U2 U3 110.60(17) . .
O38 U2 U4 166.83(17) . .
O38 U2 O7 91.0(2) . .
O38 U2 O6 139.1(2) . .
O38 U2 O37 70.3(2) . .
O38 U2 O5 147.5(3) . .
O38 U2 O8 80.3(3) . .
O37 U2 U1 110.95(16) . .
O37 U2 U2 166.25(17) . 4_565
O37 U2 U3 77.66(17) . .
O37 U2 U4 113.19(18) . .
O37 U2 O7 88.0(2) . .
O37 U2 O6 75.8(2) . .
O37 U2 O5 140.7(3) . .
O37 U2 O8 141.5(3) . .
O5 U2 U1 79.3(2) . .
O5 U2 U2 32.3(2) . 4_565
O5 U2 U3 76.6(2) . .
O5 U2 U4 27.6(2) . .
O5 U2 O7 82.6(3) . .
O5 U2 O6 65.6(3) . .
O5 U2 O8 67.7(3) . .
O8 U2 U1 36.7(2) . .
O8 U2 U2 36.7(2) . 4_565
O8 U2 U3 90.5(2) . .
O8 U2 U4 90.6(2) . .
O8 U2 O6 116.2(3) . .
U1 U3 U2 63.202(12) . .
U1 U3 Na5 116.09(13) . .
U2 U3 Na5 137.9(2) . .
U3 U3 U1 60.125(7) 4_565 .
U3 U3 U2 91.406(7) 4_565 .
U3 U3 Na5 60.48(11) 4_565 .
U4 U3 U1 91.640(13) . .
U4 U3 U2 60.244(12) . .
U4 U3 U3 59.972(7) . 4_565
U4 U3 Na5 78.1(2) . .
O41 U3 U1 82.72(19) . .
O41 U3 U2 119.22(19) . .
O41 U3 U3 114.08(16) . 4_565
O41 U3 U4 173.51(17) . .
O41 U3 O6 146.3(2) . .
O41 U3 O36 72.4(2) . .
O41 U3 O4 77.5(2) . .
O41 U3 Na5 101.5(3) . .
O7 U3 U1 32.55(18) . .
O7 U3 U2 32.28(18) . .
O7 U3 U3 80.47(18) . 4_565
O7 U3 U4 80.53(18) . .
O7 U3 O41 96.2(3) . .
O7 U3 O6 73.6(3) . .
O7 U3 O36 95.5(3) . .
O7 U3 O4 73.5(3) . .
O7 U3 O3 88.3(3) . .
O7 U3 Na5 140.9(2) . .
O6 U3 U1 101.24(18) . .
O6 U3 U2 41.89(19) . .
O6 U3 U3 96.19(15) . 4_565
O6 U3 U4 38.09(16) . .
O6 U3 O4 127.1(3) . .
O6 U3 Na5 106.4(3) . .
O36 U3 U1 118.9(2) . .
O36 U3 U2 81.98(18) . .
O36 U3 U3 172.55(17) . 4_565
O36 U3 U4 113.33(18) . .
O36 U3 O6 76.6(2) . .
O36 U3 O4 146.6(3) . .
O36 U3 Na5 123.0(2) . .
O4 U3 U1 41.5(3) . .
O4 U3 U2 100.9(2) . .
O4 U3 U3 38.08(19) . 4_565
O4 U3 U4 96.18(18) . .
O4 U3 Na5 76.7(3) . .
O3 U3 U1 82.1(3) . .
O3 U3 U2 82.0(3) . .
O3 U3 U3 31.4(2) . 4_565
O3 U3 U4 31.1(2) . .
O3 U3 O41 143.8(3) . .
O3 U3 O6 69.2(3) . .
O3 U3 O36 143.0(3) . .
O3 U3 O4 69.4(3) . .
O3 U3 Na5 57.5(3) . .
O2 U3 U1 148.1(3) . .
O2 U3 U2 144.3(3) . .
O2 U3 U3 96.2(3) . 4_565
O2 U3 U4 94.0(3) . .
O2 U3 O41 89.2(3) . .
O2 U3 O7 174.5(3) . .
O2 U3 O6 102.5(4) . .
O2 U3 O36 87.3(3) . .
O2 U3 O4 106.5(4) . .
O2 U3 O3 86.6(4) . .
O2 U3 Na5 35.8(3) . .
U2 U4 U2 62.870(15) 4_565 .
U3 U4 U2 60.186(11) . .
U3 U4 U2 91.420(15) . 4_565
U3 U4 U2 91.420(15) 4_565 .
U3 U4 U2 60.187(11) 4_565 4_565
U3 U4 U3 60.055(14) 4_565 .
O6 U4 U2 100.87(18) 4_565 .
O6 U4 U2 41.87(18) . .
O6 U4 U2 41.88(18) 4_565 4_565
O6 U4 U2 100.87(18) . 4_565
O6 U4 U3 96.14(16) . 4_565
O6 U4 U3 37.95(16) . .
O6 U4 U3 37.95(16) 4_565 4_565
O6 U4 U3 96.14(16) 4_565 .
O6 U4 O6 126.9(3) . 4_565
O55 U4 U2 81.8(2) . 4_565
O55 U4 U2 118.4(2) . .
O55 U4 U2 118.4(2) 4_565 4_565
O55 U4 U2 81.78(19) 4_565 .
O55 U4 U3 172.58(18) 4_565 4_565
O55 U4 U3 113.48(17) . 4_565
O55 U4 U3 113.48(17) 4_565 .
O55 U4 U3 172.57(18) . .
O55 U4 O6 76.8(2) . 4_565
O55 U4 O6 76.8(2) 4_565 .
O55 U4 O6 146.4(2) . .
O55 U4 O6 146.4(2) 4_565 4_565
O55 U4 O55 72.7(3) 4_565 .
O5 U4 U2 32.22(5) . 4_565
O5 U4 U2 32.22(5) . .
O5 U4 U3 80.3(2) . .
O5 U4 U3 80.3(2) . 4_565
O5 U4 O6 73.5(2) . 4_565
O5 U4 O6 73.5(2) . .
O5 U4 O55 95.2(3) . .
O5 U4 O55 95.2(3) . 4_565
O5 U4 O3 88.1(4) . .
O3 U4 U2 82.0(2) . .
O3 U4 U2 82.0(2) . 4_565
O3 U4 U3 31.31(8) . 4_565
O3 U4 U3 31.31(8) . .
O3 U4 O6 69.24(18) . 4_565
O3 U4 O6 69.24(18) . .
O3 U4 O55 143.40(18) . .
O3 U4 O55 143.40(18) . 4_565
O1 U4 U2 146.71(13) . .
O1 U4 U2 146.71(13) . 4_565
O1 U4 U3 96.1(4) . 4_565
O1 U4 U3 96.1(4) . .
O1 U4 O6 104.9(2) . .
O1 U4 O6 104.9(2) . 4_565
O1 U4 O55 88.1(4) . .
O1 U4 O55 88.1(4) . 4_565
O1 U4 O5 175.9(5) . .
O1 U4 O3 87.8(5) . .
O48 W13 O60 71.2(3) . 4_565
O48 W13 Na3 44.7(2) . 1_556
O52 W13 O48 85.3(3) . .
O52 W13 O60 74.1(3) . 4_565
O52 W13 Na3 130.0(2) . 1_556
O55 W13 O48 157.3(3) . .
O55 W13 O52 91.6(3) . .
O55 W13 O60 86.3(3) . 4_565
O55 W13 O53 90.2(3) . .
O55 W13 Na3 133.6(2) . 1_556
O60 W13 Na3 86.91(19) 4_565 1_556
O54 W13 O48 98.0(4) . .
O54 W13 O52 98.9(4) . .
O54 W13 O55 104.8(4) . .
O54 W13 O60 167.3(3) . 4_565
O54 W13 O53 101.5(4) . .
O54 W13 Na3 89.8(3) . 1_556
O53 W13 O48 84.7(3) . .
O53 W13 O52 158.3(4) . .
O53 W13 O60 84.4(4) . 4_565
O53 W13 Na3 43.4(3) . 1_556
O41 W5 O35 86.9(3) . .
O41 W5 O32 91.3(3) . .
O41 W5 O27 90.7(3) . .
O41 W5 O20 158.3(3) . .
O32 W5 O35 74.4(3) . .
O32 W5 O20 84.9(3) . .
O27 W5 O35 84.9(3) . .
O27 W5 O32 159.1(3) . .
O27 W5 O20 85.5(3) . .
O26 W5 O35 166.9(3) . .
O26 W5 O41 104.6(4) . .
O26 W5 O32 98.6(4) . .
O26 W5 O27 101.0(4) . .
O26 W5 O20 97.1(4) . .
O20 W5 O35 71.6(3) . .
O48 W10 O60 73.5(3) . 4_565
O48 W10 O46 87.0(4) . .
O48 W10 Na3 48.0(2) . 1_556
O45 W10 O48 158.4(3) . .
O45 W10 O60 85.6(3) . 4_565
O45 W10 O46 85.9(4) . .
O45 W10 Na3 129.1(2) . 1_556
O44 W10 O48 89.7(3) . .
O44 W10 O45 89.9(3) . .
O44 W10 O60 74.0(3) . 4_565
O44 W10 O46 159.5(3) . .
O44 W10 Na3 137.7(3) . 1_556
O42 W10 O48 99.9(4) . .
O42 W10 O45 101.5(4) . .
O42 W10 O44 98.6(3) . .
O42 W10 O60 169.9(3) . 4_565
O42 W10 O46 101.9(4) . .
O42 W10 Na3 89.8(3) . 1_556
O60 W10 Na3 91.2(2) 4_565 1_556
O46 W10 O60 85.7(3) . 4_565
O46 W10 Na3 43.2(3) . 1_556
O31 W4 O35 85.3(3) . .
O31 W4 O32 159.0(3) . .
O31 W4 O19 84.2(3) . .
O31 W4 Na10 43.3(2) . 4_564
O35 W4 Na10 88.8(2) . 4_564
O32 W4 O35 74.2(3) . .
O32 W4 O19 85.1(3) . .
O32 W4 Na10 130.1(2) . 4_564
O19 W4 O35 70.9(3) . .
O19 W4 Na10 45.1(3) . 4_564
O25 W4 O31 102.0(4) . .
O25 W4 O35 166.9(3) . .
O25 W4 O32 97.5(4) . .
O25 W4 O19 98.6(3) . .
O25 W4 O40 105.2(3) . .
O25 W4 Na10 89.2(3) . 4_564
O40 W4 O31 90.4(3) . .
O40 W4 O35 85.5(3) . .
O40 W4 O32 92.1(3) . .
O40 W4 O19 156.1(3) . .
O40 W4 Na10 133.7(3) . 4_564
O29 W7 O16 85.9(3) . .
O29 W7 O28 159.5(3) . .
O29 W7 O33 85.5(3) . .
O16 W7 O33 71.8(2) . .
O28 W7 O16 83.8(3) . .
O28 W7 O33 74.5(3) . .
O37 W7 O29 91.5(3) . .
O37 W7 O16 157.8(3) . .
O37 W7 O28 91.4(3) . .
O37 W7 O33 86.0(3) . .
O22 W7 O29 101.2(4) . .
O22 W7 O16 96.8(3) . .
O22 W7 O28 97.6(4) . .
O22 W7 O37 105.4(3) . .
O22 W7 O33 166.5(3) . .
O51 W12 O59 84.7(3) . .
O51 W12 O47 85.1(3) . .
O51 W12 O50 157.8(4) . .
O47 W12 O59 71.1(3) . .
O56 W12 O51 90.9(3) . .
O56 W12 O59 86.6(3) . .
O56 W12 O47 157.6(3) . .
O56 W12 O50 92.7(4) . .
O49 W12 O51 101.3(4) . .
O49 W12 O59 167.2(4) . .
O49 W12 O47 97.9(4) . .
O49 W12 O56 104.5(4) . .
O49 W12 O50 99.0(5) . .
O50 W12 O59 73.7(4) . .
O50 W12 O47 83.2(4) . .
O47 W11 O59 74.3(3) 4_565 .
O47 W11 O59 74.3(3) . .
O47 W11 O47 89.4(5) . 4_565
O47 W11 O45 89.6(3) 4_565 .
O47 W11 O45 89.6(3) . 4_565
O47 W11 O45 159.4(3) . .
O47 W11 O45 159.4(3) 4_565 4_565
O45 W11 O59 85.6(3) 4_565 .
O45 W11 O59 85.6(3) . .
O45 W11 O45 84.1(4) . 4_565
OW43 W11 O59 172.6(5) . .
OW43 W11 O47 100.5(4) . .
OW43 W11 O47 100.5(4) . 4_565
OW43 W11 O45 99.9(4) . .
OW43 W11 O45 99.9(4) . 4_565
O12 W2 O33 85.5(3) . .
O15 W2 O12 88.2(3) . .
O15 W2 O13 158.2(3) . .
O15 W2 O33 73.7(3) . .
O13 W2 O12 84.0(3) . .
O13 W2 O33 85.4(3) . .
O16 W2 O12 159.3(3) . .
O16 W2 O15 89.8(3) . .
O16 W2 O13 90.3(3) . .
O16 W2 O33 74.2(3) . .
O10 W2 O12 100.2(3) . .
O10 W2 O15 100.2(4) . .
O10 W2 O13 101.2(4) . .
O10 W2 O16 100.4(3) . .
O10 W2 O33 171.6(4) . .
O51 W14 O52 159.2(3) . 4_565
O51 W14 O44 86.0(3) . 4_565
O51 W14 O60 85.4(3) . .
O58 W14 O51 90.5(3) . .
O58 W14 O52 92.0(3) . 4_565
O58 W14 O44 157.3(3) . 4_565
O58 W14 O60 86.0(3) . .
O52 W14 O44 83.7(3) 4_565 4_565
O52 W14 O60 74.2(3) 4_565 .
O44 W14 O60 71.3(2) 4_565 .
O57 W14 O51 101.4(4) . .
O57 W14 O58 105.4(3) . .
O57 W14 O52 97.8(4) . 4_565
O57 W14 O44 97.3(3) . 4_565
O57 W14 O60 166.5(3) . .
O15 W6 O33 71.3(3) . .
O27 W6 O15 84.9(3) . .
O27 W6 O28 158.8(3) . .
O27 W6 O33 84.8(3) . .
O21 W6 O15 98.3(4) . .
O21 W6 O27 101.0(4) . .
O21 W6 O28 99.0(4) . .
O21 W6 O36 104.1(4) . .
O21 W6 O33 167.8(3) . .
O28 W6 O15 85.2(3) . .
O28 W6 O33 74.2(3) . .
O36 W6 O15 157.5(3) . .
O36 W6 O27 90.5(3) . .
O36 W6 O28 91.6(3) . .
O36 W6 O33 86.4(3) . .
O31 W9 O18 84.2(3) . .
O31 W9 O30 158.7(3) . .
O31 W9 O34 85.4(3) . .
O31 W9 Na10 41.0(2) . 4_564
O18 W9 O34 71.1(3) . .
O18 W9 Na10 46.9(2) . 4_564
O24 W9 O31 102.0(4) . .
O24 W9 O18 97.4(4) . .
O24 W9 O30 97.5(4) . .
O24 W9 O39 105.3(4) . .
O24 W9 O34 165.9(3) . .
O24 W9 Na10 89.3(3) . 4_564
O30 W9 O18 84.7(3) . .
O30 W9 O34 73.8(3) . .
O30 W9 Na10 131.6(2) . 4_564
O39 W9 O31 90.9(3) . .
O39 W9 O18 157.3(3) . .
O39 W9 O30 92.4(3) . .
O39 W9 O34 86.4(3) . .
O39 W9 Na10 131.9(2) . 4_564
O34 W9 Na10 88.50(19) . 4_564
O29 W8 O30 157.3(3) . .
O29 W8 O17 83.6(3) . .
O29 W8 O34 84.0(3) . .
O30 W8 O17 84.4(3) . .
O30 W8 O34 73.8(3) . .
O17 W8 O34 70.9(3) . .
O38 W8 O29 90.5(3) . .
O38 W8 O30 93.1(3) . .
O38 W8 O17 157.2(3) . .
O38 W8 O34 86.6(3) . .
O23 W8 O29 100.6(3) . .
O23 W8 O30 100.1(3) . .
O23 W8 O17 98.1(3) . .
O23 W8 O38 104.6(3) . .
O23 W8 O34 167.7(3) . .
O35 W1 Na10 90.3(2) . 4_564
O12 W1 O35 86.1(3) . .
O12 W1 O19 159.1(3) . .
O12 W1 O20 89.6(4) . .
O12 W1 O14 86.0(3) . .
O12 W1 Na10 131.6(3) . 4_564
O9 W1 O35 169.4(3) . .
O9 W1 O12 101.9(3) . .
O9 W1 O19 98.8(3) . .
O9 W1 O20 98.6(4) . .
O9 W1 O14 101.6(4) . .
O9 W1 Na10 89.5(3) . 4_564
O19 W1 O35 73.8(3) . .
O19 W1 O14 87.0(3) . .
O19 W1 Na10 45.2(3) . 4_564
O20 W1 O35 74.3(3) . .
O20 W1 O19 90.1(3) . .
O20 W1 O14 159.8(3) . .
O20 W1 Na10 135.3(2) . 4_564
O14 W1 O35 85.7(3) . .
O14 W1 Na10 45.6(2) . 4_564
O18 W3 O13 158.5(3) . .
O18 W3 O14 87.1(3) . .
O18 W3 O34 74.0(3) . .
O18 W3 Na10 46.9(3) . 4_564
O17 W3 O18 91.7(3) . .
O17 W3 O13 89.1(3) . .
O17 W3 O14 159.0(3) . .
O17 W3 O34 74.1(3) . .
O17 W3 Na10 138.5(3) . 4_564
O13 W3 O14 84.6(3) . .
O13 W3 O34 85.5(3) . .
O13 W3 Na10 128.2(2) . 4_564
O14 W3 O34 85.4(3) . .
O14 W3 Na10 43.6(3) . 4_564
O11 W3 O18 100.1(4) . .
O11 W3 O17 99.5(4) . .
O11 W3 O13 100.9(4) . .
O11 W3 O14 101.3(4) . .
O11 W3 O34 171.0(4) . .
O11 W3 Na10 91.2(3) . 4_564
O34 W3 Na10 89.67(18) . 4_564
O59 As2 O60 98.2(3) . .
O59 As2 O60 98.2(3) . 4_565
O60 As2 O60 98.1(4) . 4_565
O34 As1 O35 98.4(3) . .
O34 As1 O33 98.4(3) . .
O33 As1 O35 98.1(3) . .
W12 O51 W14 144.9(4) . .
W13 O48 Na3 102.4(3) . 1_556
W10 O48 W13 120.5(4) . .
W10 O48 Na3 98.7(3) . 1_556
W4 O31 W9 144.5(4) . .
W4 O31 Na10 104.7(3) . 4_564
W9 O31 Na10 108.6(4) . 4_564
W7 O29 W8 144.6(4) . .
W5 O35 W4 91.6(2) . .
W1 O35 W5 94.2(3) . .
W1 O35 W4 94.9(2) . .
As1 O35 W5 116.7(4) . .
As1 O35 W4 116.1(3) . .
As1 O35 W1 133.8(4) . .
W1 O12 W2 151.4(5) . .
W9 O18 Na10 99.3(3) . 4_564
W3 O18 W9 120.4(4) . .
W3 O18 Na10 101.8(3) . 4_564
W9 O24 Na4 153.0(6) . .
W8 O30 W9 119.7(4) . .
W2 O15 W6 120.5(4) . .
W14 O58 U2 159.2(5) . .
W5 O41 U3 159.3(4) . .
W1 O9 Na1 135.6(5) . .
W1 O9 Na2 138.9(6) . 3_666
W1 O9 Na0A 128.0(7) . .
Na1 O9 Na2 85.3(5) . 3_666
Na0A O9 Na2 91.7(7) . 3_666
W3 O17 W8 120.8(4) . .
W5 O32 W4 119.0(4) . .
W12 O59 W12 91.5(4) 4_565 .
W11 O59 W12 94.3(3) . .
W11 O59 W12 94.3(3) . 4_565
As2 O59 W12 116.4(3) . .
As2 O59 W12 116.4(3) . 4_565
As2 O59 W11 134.2(6) . .
U2 O7 U1 115.5(3) . .
U3 O7 U1 119.8(3) . .
U3 O7 U2 120.3(3) . .
W4 O19 Na10 100.4(3) . 4_564
W1 O19 W4 120.3(4) . .
W1 O19 Na10 102.2(3) . 4_564
W3 O13 W2 152.9(4) . .
W11 O47 W12 120.2(4) . .
W10 O45 W11 152.1(4) . .
W5 O27 W6 145.9(4) . .
W4 O25 Na3 168.3(5) . .
W5 O26 Na2 131.5(6) . .
W1 O20 W5 119.9(4) . .
W1 O14 W3 149.9(4) . .
W1 O14 Na10 101.7(3) . 4_564
W3 O14 Na10 104.6(4) . 4_564
U3 O6 U2 99.8(3) . .
U3 O6 U4 104.0(2) . .
U4 O6 U2 99.6(2) . .
W12 O56 U2 158.8(4) . .
W2 O16 W7 119.4(3) . .
W13 O52 W14 118.8(4) . 4_565
W10 O44 W14 120.1(3) . 4_565
W14 O57 Na6B 165.8(8) . .
W9 O39 U1 158.4(4) . .
W8 O38 U2 159.8(4) . .
W6 O28 W7 118.3(4) . .
W13 O55 U4 159.1(4) . .
W4 O40 U1 159.1(4) . .
W6 O36 U3 158.9(4) . .
W7 O37 U2 158.4(4) . .
W9 O34 W8 91.6(3) . .
W3 O34 W9 94.3(3) . .
W3 O34 W8 94.2(3) . .
As1 O34 W9 116.6(3) . .
As1 O34 W8 116.7(3) . .
As1 O34 W3 133.9(4) . .
W7 O22 Na6B 166.7(7) . .
W7 O33 W6 92.1(2) . .
W2 O33 W7 94.5(2) . .
W2 O33 W6 94.4(2) . .
As1 O33 W7 116.1(3) . .
As1 O33 W2 133.9(4) . .
As1 O33 W6 116.5(3) . .
W10 O42 Na10 150.7(4) . .
U2 O5 U2 115.4(4) 4_565 .
U4 O5 U2 120.2(2) . 4_565
U4 O5 U2 120.2(2) . .
U3 O4 U1 99.9(3) 4_565 .
U3 O4 U1 99.9(3) . .
U3 O4 U3 103.8(4) 4_565 .
W10 O60 W13 94.7(3) 4_565 4_565
W10 O60 W14 94.5(2) 4_565 .
W14 O60 W13 91.9(2) . 4_565
As2 O60 W13 116.6(3) . 4_565
As2 O60 W10 133.9(4) . 4_565
As2 O60 W14 116.0(3) . .
W12 O49 Na7 152.3(6) . .
U3 O3 U3 117.3(5) 4_565 .
U4 O3 U3 117.5(2) . .
U4 O3 U3 117.5(2) . 4_565
W8 O23 Na7 152.9(5) . .
U2 O8 U1 106.8(3) . .
U2 O8 U1 106.8(3) 4_565 .
U2 O8 U2 106.7(4) 4_565 .
W13 O54 Na9 155.9(7) . 4_665
W10 O46 W10 149.0(6) . 4_565
W10 O46 Na3 103.8(3) . 1_556
W10 O46 Na3 103.8(3) 4_565 1_556
W12 O50 W12 119.8(6) 4_565 .
W13 O53 W13 146.4(6) . 4_565
W13 O53 Na3 105.7(3) 4_565 1_556
W13 O53 Na3 105.7(3) . 1_556
U3 O2 Na5 119.5(5) . .
W13 Na3 W13 61.43(9) 1_554 4_564
W10 Na3 W13 90.89(14) 4_564 1_554
W10 Na3 W13 57.61(8) 1_554 1_554
W10 Na3 W13 90.89(14) 1_554 4_564
W10 Na3 W13 57.61(8) 4_564 4_564
W10 Na3 W10 65.31(12) 1_554 4_564
O48 Na3 W13 32.87(17) 1_554 1_554
O48 Na3 W13 89.1(2) 1_554 4_564
O48 Na3 W13 32.87(17) 4_564 4_564
O48 Na3 W13 89.1(2) 4_564 1_554
O48 Na3 W10 92.0(3) 1_554 4_564
O48 Na3 W10 33.26(19) 1_554 1_554
O48 Na3 W10 92.0(3) 4_564 1_554
O48 Na3 W10 33.26(19) 4_564 4_564
O48 Na3 O48 107.6(4) 1_554 4_564
O25 Na3 W13 110.70(18) . 4_564
O25 Na3 W13 169.7(3) 4_565 4_564
O25 Na3 W13 169.7(3) . 1_554
O25 Na3 W13 110.70(18) 4_565 1_554
O25 Na3 W10 118.3(3) . 1_554
O25 Na3 W10 78.9(2) 4_565 1_554
O25 Na3 W10 118.3(3) 4_565 4_564
O25 Na3 W10 78.9(2) . 4_564
O25 Na3 O48 147.9(4) . 1_554
O25 Na3 O48 81.4(2) . 4_564
O25 Na3 O48 147.9(4) 4_565 4_564
O25 Na3 O48 81.4(2) 4_565 1_554
O25 Na3 O25 76.2(4) 4_565 .
O25 Na3 O46 96.1(3) . 1_554
O25 Na3 O46 96.1(3) 4_565 1_554
O25 Na3 O53 141.61(19) 4_565 1_554
O25 Na3 O53 141.62(19) . 1_554
O46 Na3 W13 75.9(2) 1_554 1_554
O46 Na3 W13 75.9(2) 1_554 4_564
O46 Na3 W10 32.94(6) 1_554 4_564
O46 Na3 W10 32.94(6) 1_554 1_554
O46 Na3 O48 63.5(2) 1_554 4_564
O46 Na3 O48 63.5(2) 1_554 1_554
O46 Na3 O53 77.2(4) 1_554 1_554
O53 Na3 W13 30.91(5) 1_554 1_554
O53 Na3 W13 30.91(5) 1_554 4_564
O53 Na3 W10 75.5(3) 1_554 1_554
O53 Na3 W10 75.5(3) 1_554 4_564
O53 Na3 O48 61.6(2) 1_554 1_554
O53 Na3 O48 61.6(2) 1_554 4_564
OW70 Na3 W13 83.5(4) . 4_564
OW70 Na3 W13 83.5(4) . 1_554
OW70 Na3 W10 137.6(3) . 4_564
OW70 Na3 W10 137.6(3) . 1_554
OW70 Na3 O48 104.5(3) . 4_564
OW70 Na3 O48 104.5(3) . 1_554
OW70 Na3 O25 102.8(4) . .
OW70 Na3 O25 102.8(4) . 4_565
OW70 Na3 O46 155.9(5) . 1_554
OW70 Na3 O53 78.7(5) . 1_554
W4 Na10 W3 90.63(11) 4_566 4_566
W1 Na10 W4 58.51(9) 4_566 4_566
W1 Na10 W3 63.94(8) 4_566 4_566
O31 Na10 W4 32.0(2) 4_566 4_566
O31 Na10 W1 76.2(2) 4_566 4_566
O31 Na10 W3 74.4(2) 4_566 4_566
O31 Na10 O18 61.8(3) 4_566 4_566
O31 Na10 O19 63.7(3) 4_566 4_566
O31 Na10 O14 77.3(3) 4_566 4_566
O31 Na10 O1G 137.2(7) 4_566 .
O18 Na10 W4 90.0(2) 4_566 4_566
O18 Na10 W1 89.8(2) 4_566 4_566
O18 Na10 W3 31.26(17) 4_566 4_566
O18 Na10 O1G 149.4(7) 4_566 .
O19 Na10 W4 34.50(17) 4_566 4_566
O19 Na10 W1 32.58(17) 4_566 4_566
O19 Na10 W3 90.5(2) 4_566 4_566
O19 Na10 O18 107.0(3) 4_566 4_566
O19 Na10 O14 62.8(3) 4_566 4_566
O19 Na10 O1G 75.7(7) 4_566 .
O14 Na10 W4 76.7(2) 4_566 4_566
O14 Na10 W1 32.7(2) 4_566 4_566
O14 Na10 W3 31.9(2) 4_566 4_566
O14 Na10 O18 61.0(3) 4_566 4_566
O14 Na10 O1G 96.2(7) 4_566 .
O42 Na10 W4 78.7(2) . 4_566
O42 Na10 W1 123.5(3) . 4_566
O42 Na10 W3 157.5(3) . 4_566
O42 Na10 O31 86.5(3) . 4_566
O42 Na10 O18 127.8(3) . 4_566
O42 Na10 O19 91.7(3) . 4_566
O42 Na10 O14 153.9(4) . 4_566
O42 Na10 OW94 96.5(5) . .
O42 Na10 OW95 81.8(4) . .
O42 Na10 O1G 81.8(7) . .
OW94 Na10 W4 122.5(5) . 4_566
OW94 Na10 W1 80.0(5) . 4_566
OW94 Na10 W3 105.9(4) . 4_566
OW94 Na10 O31 153.2(6) . 4_566
OW94 Na10 O18 130.7(5) . 4_566
OW94 Na10 O19 89.5(5) . 4_566
OW94 Na10 O14 89.3(5) . 4_566
OW94 Na10 OW95 83.6(6) . .
OW94 Na10 O1G 20.6(7) . .
OW95 Na10 W4 148.9(4) . 4_566
OW95 Na10 W1 151.1(4) . 4_566
OW95 Na10 W3 98.5(4) . 4_566
OW95 Na10 O31 123.2(5) . 4_566
OW95 Na10 O18 83.1(4) . 4_566
OW95 Na10 O19 169.9(5) . 4_566
OW95 Na10 O14 124.3(5) . 4_566
OW95 Na10 O1G 95.7(8) . .
O1F Na10 W4 174.6(9) . 4_566
O1F Na10 W1 119.3(9) . 4_566
O1F Na10 W3 84.0(9) . 4_566
O1F Na10 O31 144.2(9) . 4_566
O1F Na10 O18 85.0(9) . 4_566
O1F Na10 O19 146.0(9) . 4_566
O1F Na10 O14 99.0(9) . 4_566
O1F Na10 O42 106.0(9) . .
O1F Na10 OW94 60.3(10) . .
O1F Na10 OW95 32.3(9) . .
O1F Na10 O1G 78.4(11) . .
O1G Na10 W4 105.2(7) . 4_566
O1G Na10 W1 76.6(7) . 4_566
O1G Na10 W3 120.4(6) . 4_566
OW87 Na8 Na7 140.7(4) . .
OW87 Na8 OW85 175.8(5) . .
OW87 Na8 Na9 104.4(4) . .
OW85 Na8 Na7 41.4(3) . .
OW85 Na8 Na9 76.5(4) . .
OW86 Na8 Na7 80.0(3) . .
OW86 Na8 OW87 94.0(4) . .
OW86 Na8 OW85 82.7(4) . .
OW86 Na8 OW89 95.3(5) . .
OW86 Na8 OW84 92.8(6) . .
OW86 Na8 Na9 136.1(5) . .
OW89 Na8 Na7 131.3(5) . .
OW89 Na8 OW87 87.8(5) . .
OW89 Na8 OW85 90.0(5) . .
OW89 Na8 OW84 167.8(7) . .
OW89 Na8 Na9 47.2(5) . .
OW88 Na8 Na7 97.7(6) . .
OW88 Na8 OW87 89.7(6) . .
OW88 Na8 OW85 93.6(6) . .
OW88 Na8 OW86 176.2(7) . .
OW88 Na8 OW89 84.0(7) . .
OW88 Na8 OW84 87.3(7) . .
OW88 Na8 Na9 41.7(6) . .
OW84 Na8 Na7 41.7(5) . .
OW84 Na8 OW87 100.7(6) . .
OW84 Na8 OW85 82.0(6) . .
OW84 Na8 Na9 121.4(6) . .
Na9 Na8 Na7 106.6(3) . .
O49 Na7 O23 81.3(3) . .
O49 Na7 Na8 97.9(3) . .
O49 Na7 OW85 92.6(4) . .
O49 Na7 OW83 167.3(6) . .
O49 Na7 OW84 88.2(6) . .
O49 Na7 Na6B 144.3(5) . 3_567
O23 Na7 Na8 143.4(3) . .
O23 Na7 OW83 87.6(5) . .
O23 Na7 Na6B 84.4(3) . 3_567
OW85 Na7 O23 171.2(5) . .
OW85 Na7 Na8 43.5(3) . .
OW85 Na7 OW83 99.1(6) . .
OW85 Na7 OW84 84.1(6) . .
OW85 Na7 Na6B 97.1(4) . 3_567
OW81 Na7 O49 100.1(5) . .
OW81 Na7 O23 86.6(5) . .
OW81 Na7 Na8 129.0(4) . .
OW81 Na7 OW85 88.3(5) . .
OW81 Na7 OW83 85.3(6) . .
OW81 Na7 OW84 169.0(7) . .
OW81 Na7 Na6B 46.3(5) . 3_567
OW83 Na7 Na8 87.3(5) . .
OW83 Na7 Na6B 39.1(6) . 3_567
OW84 Na7 O23 102.0(6) . .
OW84 Na7 Na8 41.7(5) . .
OW84 Na7 OW83 88.0(7) . .
OW84 Na7 Na6B 126.9(6) . 3_567
Na6B Na7 Na8 112.8(3) 3_567 .
Na7 OW85 Na8 95.2(4) . .
Na8 OW89 Na9 88.6(8) . .
O7AA OW89 Na8 158(3) . .
O7AA OW89 Na9 71(3) . .
Na10 OW94 Na1 124.2(8) . 4_566
O1G OW94 Na10 102(2) . .
O1G OW94 Na1 39.7(19) . 4_566
O1G OW94 O1H 47(3) . .
O1H OW94 Na10 132(3) . .
O1H OW94 Na1 60(3) . 4_566
Na7 OW81 Na6B 91.8(7) . 3_567
Na7 OW81 Na6B 161.5(7) . .
Na6B OW81 Na6B 99.6(7) 3_567 .
O24 Na4 O24 86.3(5) . 4_565
O24 Na4 OW75 90.4(4) 4_565 .
O24 Na4 OW75 176.3(6) . .
O24 Na4 OW75 90.4(4) . 4_565
O24 Na4 OW75 176.3(6) 4_565 4_565
O24 Na4 NaW7 85.2(5) 4_565 4_565
O24 Na4 NaW7 140.0(6) 4_565 .
O24 Na4 NaW7 85.3(5) . .
O24 Na4 NaW7 140.0(6) . 4_565
O24 Na4 OW76 94.5(15) . .
O24 Na4 OW76 94.5(15) 4_565 .
OW75 Na4 OW75 92.9(7) . 4_565
OW75 Na4 NaW7 98.4(6) 4_565 4_565
OW75 Na4 NaW7 41.1(5) 4_565 .
OW75 Na4 NaW7 98.4(6) . .
OW75 Na4 NaW7 41.1(5) . 4_565
OW75 Na4 OW76 87.4(14) 4_565 .
OW75 Na4 OW76 87.4(14) . .
OW74 Na4 O24 81.8(5) . .
OW74 Na4 O24 81.8(5) . 4_565
OW74 Na4 OW75 96.1(5) . .
OW74 Na4 OW75 96.1(5) . 4_565
OW74 Na4 NaW7 135.1(4) . .
OW74 Na4 NaW7 135.1(4) . 4_565
OW74 Na4 OW76 175(2) . .
NaW7 Na4 NaW7 76.7(6) 4_565 .
OW76 Na4 NaW7 47.5(11) . 4_565
OW76 Na4 NaW7 47.5(11) . .
O0BA Na4 O24 83(3) . .
O0BA Na4 O24 83(3) . 4_565
O0BA Na4 OW75 98(3) . 4_565
O0BA Na4 OW75 98(3) . .
O0BA Na4 OW74 160(4) . .
O0BA Na4 NaW7 57(3) . .
O0BA Na4 NaW7 57(3) . 4_565
O0BA Na4 OW76 15(4) . .
Na4 OW75 NaW7 98.6(8) . 4_565
O9 Na1 Na2 47.7(4) . 3_666
O9 Na1 O4AA 123.4(10) . .
OW94 Na1 O9 75.5(6) 4_564 .
OW94 Na1 Na2 94.7(6) 4_564 3_666
OW94 Na1 O4AA 69.3(10) 4_564 .
OW64 Na1 O9 85.1(6) . .
OW64 Na1 OW94 85.7(7) . 4_564
OW64 Na1 OW62 87.9(8) . .
OW64 Na1 OW61 171.7(10) . .
OW64 Na1 Na2 130.2(7) . 3_666
OW64 Na1 O4AA 132.8(10) . .
OW62 Na1 O9 165.9(10) . .
OW62 Na1 OW94 116.1(9) . 4_564
OW62 Na1 Na2 133.8(7) . 3_666
OW62 Na1 O4AA 70.0(10) . .
OW63 Na1 O9 74.5(7) . .
OW63 Na1 OW94 149.1(9) . 4_564
OW63 Na1 OW64 99.0(8) . .
OW63 Na1 OW62 94.7(9) . .
OW63 Na1 OW61 84.8(10) . .
OW63 Na1 Na2 59.0(7) . 3_666
OW63 Na1 O4AA 123.2(10) . .
OW61 Na1 O9 88.9(8) . .
OW61 Na1 OW94 87.3(10) . 4_564
OW61 Na1 OW62 99.2(10) . .
OW61 Na1 Na2 46.0(8) . 3_666
OW61 Na1 O4AA 47.6(11) . .
O4AA Na1 Na2 92.3(9) . 3_666
O1G Na1 O9 86.3(11) 4_564 .
O1G Na1 OW94 20.1(10) 4_564 4_564
O1G Na1 OW64 69.3(11) 4_564 .
O1G Na1 OW62 102.6(12) 4_564 .
O1G Na1 OW63 158.5(13) 4_564 .
O1G Na1 OW61 104.6(14) 4_564 .
O1G Na1 Na2 114.1(11) 4_564 3_666
O1G Na1 O4AA 75.4(14) 4_564 .
O1G Na1 O1H 25.6(17) 4_564 4_564
O1H Na1 O9 106.0(18) 4_564 .
O1H Na1 OW94 30.5(17) 4_564 4_564
O1H Na1 OW64 87.6(18) 4_564 .
O1H Na1 OW62 85.8(18) 4_564 .
O1H Na1 OW63 173.4(19) 4_564 .
O1H Na1 OW61 88.6(19) 4_564 .
O1H Na1 Na2 116.3(18) 4_564 3_666
O1H Na1 O4AA 50.9(19) 4_564 .
O1F OW95 Na10 66.0(17) . .
Na6B OW83 Na7 95.7(8) 3_567 .
Na9 OW88 Na8 96.2(9) . .
Na1 OW63 Na2 79.6(7) . 3_666
Na1 OW61 Na2 89.9(11) . 3_666
Na8 OW84 Na7 96.7(7) . .
O9 Na2 O26 142.5(8) 3_666 .
O9 Na2 Na1 47.0(4) 3_666 3_666
O9 Na2 OW63 63.2(6) 3_666 3_666
O9 Na2 Na0A 43.2(5) 3_666 3_666
O9 Na2 O1E 107.4(11) 3_666 1_655
O9 Na2 O8AA 118.9(9) 3_666 .
O26 Na2 Na1 111.6(6) . 3_666
O26 Na2 OW63 81.2(6) . 3_666
O26 Na2 Na0A 107.8(7) . 3_666
O26 Na2 O1E 94.3(11) . 1_655
O26 Na2 O8AA 98.4(9) . .
OW63 Na2 Na1 41.4(5) 3_666 3_666
OW61 Na2 O9 86.5(8) 3_666 3_666
OW61 Na2 O26 92.4(9) 3_666 .
OW61 Na2 Na1 44.1(8) 3_666 3_666
OW61 Na2 OW63 70.2(9) 3_666 3_666
OW61 Na2 OW66 152.0(12) 3_666 .
OW61 Na2 O1E 145.9(14) 3_666 1_655
OW61 Na2 O8AA 96.9(11) 3_666 .
OW67 Na2 O9 74.4(6) . 3_666
OW67 Na2 O26 141.6(9) . .
OW67 Na2 Na1 103.4(7) . 3_666
OW67 Na2 OW63 137.1(8) . 3_666
OW67 Na2 OW61 102.3(10) . 3_666
OW67 Na2 OW66 99.0(8) . .
OW67 Na2 Na0A 109.8(7) . 3_666
OW67 Na2 O1E 54.8(11) . 1_655
OW67 Na2 O8AA 45.1(9) . .
OW66 Na2 O9 81.9(7) . 3_666
OW66 Na2 O26 81.9(7) . .
OW66 Na2 Na1 113.0(8) . 3_666
OW66 Na2 OW63 81.8(8) . 3_666
OW66 Na2 Na0A 100.0(8) . 3_666
OW66 Na2 O1E 62.1(11) . 1_655
OW66 Na2 O8AA 111.1(10) . .
OW68 Na2 O9 145.5(11) . 3_666
OW68 Na2 O26 70.7(9) . .
OW68 Na2 Na1 125.4(10) . 3_666
OW68 Na2 OW63 139.3(11) . 3_666
OW68 Na2 OW61 81.9(12) . 3_666
OW68 Na2 OW67 76.5(11) . .
OW68 Na2 OW66 121.0(12) . .
OW68 Na2 Na0A 137.5(11) . 3_666
OW68 Na2 O1E 69.0(13) . 1_655
OW68 Na2 O8AA 32.3(10) . .
O1B Na2 O9 85.4(15) 3_666 3_666
O1B Na2 O26 78.3(15) 3_666 .
O1B Na2 OW67 125.9(17) 3_666 .
O1B Na2 OW66 127.6(17) 3_666 .
O1B Na2 OW68 97.0(17) 3_666 .
O1B Na2 Na0A 44.2(15) 3_666 3_666
O1B Na2 O1E 165.8(18) 3_666 1_655
O1B Na2 O8AA 119.5(17) 3_666 .
O1E Na2 Na1 153.1(11) 1_655 3_666
O1E Na2 OW63 143.9(12) 1_655 3_666
O1E Na2 Na0A 149.7(11) 1_655 3_666
O1E Na2 O8AA 49.0(12) 1_655 .
O8AA Na2 Na1 129.1(9) . 3_666
O8AA Na2 OW63 167.0(10) . 3_666
O8AA Na2 Na0A 141.8(10) . 3_666
O57 Na6B Na7 144.3(8) . 3_567
O57 Na6B OW81 164.3(9) . 3_567
O57 Na6B OW81 88.0(6) . .
O57 Na6B Na6B 127.0(9) . 3_567
O57 Na6B O4AA 82.3(9) . 1_556
O57 Na6B O1BA 88.9(9) . .
O22 Na6B O57 79.4(4) . .
O22 Na6B Na7 86.6(4) . 3_567
O22 Na6B OW81 77.8(6) . .
O22 Na6B OW81 87.8(5) . 3_567
O22 Na6B Na6B 80.5(6) . 3_567
O22 Na6B O4AA 138.6(11) . 1_556
O22 Na6B O1BA 166.1(10) . .
Na7 Na6B Na6B 81.8(3) 3_567 3_567
OW81 Na6B Na7 120.9(6) . 3_567
OW81 Na6B Na7 41.9(4) 3_567 3_567
OW81 Na6B OW81 80.4(7) 3_567 .
OW81 Na6B Na6B 40.6(4) 3_567 3_567
OW81 Na6B Na6B 39.8(5) . 3_567
OW81 Na6B O4AA 113.3(9) 3_567 1_556
OW81 Na6B O4AA 138.3(9) . 1_556
OW81 Na6B O1BA 102.4(10) 3_567 .
OW83 Na6B O57 100.5(9) 3_567 .
OW83 Na6B O22 84.7(7) 3_567 .
OW83 Na6B Na7 45.2(6) 3_567 3_567
OW83 Na6B OW81 87.1(7) 3_567 3_567
OW83 Na6B OW81 158.7(8) 3_567 .
OW83 Na6B Na6B 125.6(7) 3_567 3_567
OW83 Na6B O4AA 62.7(10) 3_567 1_556
OW83 Na6B O9AA 132.9(15) 3_567 .
OW83 Na6B O1BA 105.0(12) 3_567 .
OW82 Na6B O57 87.3(10) . .
OW82 Na6B O22 161.0(12) . .
OW82 Na6B Na7 111.9(10) . 3_567
OW82 Na6B OW81 102.8(10) . 3_567
OW82 Na6B OW81 88.3(12) . .
OW82 Na6B OW83 111.3(14) . 3_567
OW82 Na6B Na6B 97.2(12) . 3_567
OW82 Na6B O4AA 50.9(13) . 1_556
OW82 Na6B O9AA 21.6(12) . .
OW82 Na6B O1BA 6.3(16) . .
O4AA Na6B Na7 87.1(8) 1_556 3_567
O4AA Na6B Na6B 138.6(9) 1_556 3_567
O9AA Na6B O57 82.8(11) . .
O9AA Na6B O22 141.0(14) . .
O9AA Na6B Na7 125.6(11) . 3_567
O9AA Na6B OW81 102.1(12) . 3_567
O9AA Na6B OW81 67.1(13) . .
O9AA Na6B Na6B 83.1(13) . 3_567
O9AA Na6B O4AA 71.4(14) . 1_556
O9AA Na6B O1BA 27.9(15) . .
O1BA Na6B Na7 107.3(9) . 3_567
O1BA Na6B OW81 94.5(11) . .
O1BA Na6B Na6B 101.0(10) . 3_567
O1BA Na6B O4AA 45.1(12) . 1_556
U3 Na5 U3 59.0(2) 4_565 .
O2 Na5 U3 24.8(2) 4_565 4_565
O2 Na5 U3 24.8(2) . .
O2 Na5 U3 83.8(4) 4_565 .
O2 Na5 U3 83.8(4) . 4_565
O2 Na5 O2 108.5(6) . 4_565
OW72 Na5 U3 107.2(4) 4_565 .
OW72 Na5 U3 107.2(4) . 4_565
OW72 Na5 U3 165.5(5) . .
OW72 Na5 U3 165.5(5) 4_565 4_565
OW72 Na5 O2 168.4(7) 4_565 4_565
OW72 Na5 O2 82.7(4) 4_565 .
OW72 Na5 O2 82.7(4) . 4_565
OW72 Na5 O2 168.4(7) . .
OW72 Na5 OW72 86.0(9) 4_565 .
OW72 Na5 OW71 90.6(9) 4_565 .
OW72 Na5 OW71 90.6(9) . .
OW72 Na5 O6AA 101.6(12) 4_565 4_565
OW72 Na5 O6AA 101.6(12) . .
OW72 Na5 O6AA 71.6(11) . 4_565
OW72 Na5 O6AA 71.6(11) 4_565 .
OW71 Na5 U3 83.6(8) . .
OW71 Na5 U3 83.6(8) . 4_565
OW71 Na5 O2 87.1(7) . .
OW71 Na5 O2 87.1(7) . 4_565
OW71 Na5 O6AA 157.4(10) . 4_565
OW71 Na5 O6AA 157.4(10) . .
OW73 Na5 U3 99(3) . 4_565
OW73 Na5 U3 99(3) . .
OW73 Na5 O2 94(2) . 4_565
OW73 Na5 O2 94(2) . .
OW73 Na5 OW72 87(3) . .
OW73 Na5 OW72 87(3) . 4_565
OW73 Na5 OW71 177(4) . .
OW73 Na5 O6AA 22.3(10) . .
OW73 Na5 O6AA 22.3(10) . 4_565
O6AA Na5 U3 88.4(11) . .
O6AA Na5 U3 88.4(11) 4_565 4_565
O6AA Na5 U3 110.1(12) . 4_565
O6AA Na5 U3 110.1(12) 4_565 .
O6AA Na5 O2 77.1(11) 4_565 4_565
O6AA Na5 O2 77.1(11) . .
O6AA Na5 O2 113.0(12) . 4_565
O6AA Na5 O2 113.0(12) 4_565 .
O6AA Na5 O6AA 44(2) 4_565 .
O9AA OW82 Na6B 88(4) . .
O1BA OW82 Na6B 146(8) . .
O1BA OW82 O9AA 126(10) . .
O1D OW69 NaW7 79.5(17) . .
Na4 NaW7 Na2 117.8(6) . 1_455
Na4 NaW7 Na9 124.9(7) . 1_554
OW75 NaW7 Na4 40.2(5) 4_565 .
OW75 NaW7 Na2 112.9(7) 4_565 1_455
OW75 NaW7 Na9 91.7(8) 4_565 1_554
OW75 NaW7 OW76 80.5(18) 4_565 .
OW75 NaW7 O1D 146.0(12) 4_565 .
OW75 NaW7 O8AA 69.3(9) 4_565 1_455
OW75 NaW7 O6BA 85.2(16) 4_565 1_554
OW69 NaW7 Na4 140.7(8) . .
OW69 NaW7 OW75 159.2(13) . 4_565
OW69 NaW7 Na2 85.0(7) . 1_455
OW69 NaW7 Na9 73.2(7) . 1_554
OW69 NaW7 OW76 100.4(19) . .
OW69 NaW7 O1D 32.8(8) . .
OW69 NaW7 O1E 90.8(13) . .
OW69 NaW7 O8AA 129.2(11) . 1_455
OW69 NaW7 O6BA 77.8(16) . 1_554
Na9 NaW7 Na2 103.3(5) 1_554 1_455
OW92 NaW7 Na4 128.3(12) 1_554 .
OW92 NaW7 OW75 89.3(12) 1_554 4_565
OW92 NaW7 Na2 87.0(11) 1_554 1_455
OW92 NaW7 OW69 81.0(12) 1_554 .
OW92 NaW7 Na9 19.0(10) 1_554 1_554
OW92 NaW7 OW76 154(2) 1_554 .
OW92 NaW7 O1D 112.9(14) 1_554 .
OW92 NaW7 O1E 51.4(15) 1_554 .
OW92 NaW7 O8AA 93.0(13) 1_554 1_455
OW92 NaW7 O6BA 26.8(15) 1_554 1_554
OW76 NaW7 Na4 41.3(18) . .
OW76 NaW7 Na2 119.0(17) . 1_455
OW76 NaW7 Na9 136.7(17) . 1_554
OW76 NaW7 O8AA 105.4(19) . 1_455
O1D NaW7 Na4 109.6(10) . .
O1D NaW7 Na2 94.4(10) . 1_455
O1D NaW7 Na9 101.6(10) . 1_554
O1D NaW7 OW76 68(2) . .
O1D NaW7 O8AA 130.9(14) . 1_455
O1D NaW7 O6BA 103.0(17) . 1_554
O1E NaW7 Na4 127.2(13) . .
O1E NaW7 OW75 97.4(13) . 4_565
O1E NaW7 Na2 37.6(11) . 1_455
O1E NaW7 Na9 69.6(12) . 1_554
O1E NaW7 OW76 153(2) . .
O1E NaW7 O1D 116.5(15) . .
O1E NaW7 O8AA 50.4(13) . 1_455
O1E NaW7 O6BA 78.1(19) . 1_554
O8AA NaW7 Na4 80.2(8) 1_455 .
O8AA NaW7 Na2 44.2(8) 1_455 1_455
O8AA NaW7 Na9 111.4(9) 1_455 1_554
O6BA NaW7 Na4 115.7(16) 1_554 .
O6BA NaW7 Na2 113.0(16) 1_554 1_455
O6BA NaW7 Na9 10.1(15) 1_554 1_554
O6BA NaW7 OW76 128(2) 1_554 .
O6BA NaW7 O8AA 115.9(17) 1_554 1_455
O5BA NaW7 Na4 75(2) . .
O5BA NaW7 OW75 97(2) . 4_565
O5BA NaW7 Na2 51(2) . 1_455
O5BA NaW7 OW69 103(2) . .
O5BA NaW7 Na9 154(2) . 1_554
O5BA NaW7 OW92 136(3) . 1_554
O5BA NaW7 OW76 69(3) . .
O5BA NaW7 O1D 85(2) . .
O5BA NaW7 O1E 85(3) . .
O5BA NaW7 O8AA 51(2) . 1_455
O5BA NaW7 O6BA 163(3) . 1_554
O54 Na9 Na8 94.8(6) 4_465 .
O54 Na9 OW89 83.9(7) 4_465 .
O54 Na9 OW93 63.1(6) 4_465 .
O54 Na9 NaW7 96.4(6) 4_465 1_556
O54 Na9 OW91 68.0(10) 4_465 .
Na8 Na9 NaW7 165.3(6) . 1_556
OW90 Na9 O54 162.5(10) . 4_465
OW90 Na9 Na8 83.7(6) . .
OW90 Na9 OW89 106.4(8) . .
OW90 Na9 OW93 132.9(10) . .
OW90 Na9 NaW7 88.4(7) . 1_556
OW90 Na9 OW91 98.8(11) . .
OW89 Na9 Na8 44.2(5) . .
OW89 Na9 NaW7 127.9(9) . 1_556
OW89 Na9 OW91 150.3(12) . .
OW88 Na9 O54 80.2(8) . 4_465
OW88 Na9 Na8 42.2(7) . .
OW88 Na9 OW90 87.2(9) . .
OW88 Na9 OW89 81.7(9) . .
OW88 Na9 OW93 137.2(10) . .
OW88 Na9 NaW7 149.9(9) . 1_556
OW88 Na9 OW91 83.9(12) . .
OW88 Na9 O7AA 99.3(13) . .
OW93 Na9 Na8 116.7(7) . .
OW93 Na9 OW89 73.5(7) . .
OW93 Na9 NaW7 61.1(6) . 1_556
OW93 Na9 OW91 100.7(11) . .
OW91 Na9 Na8 126.0(12) . .
OW91 Na9 NaW7 67.4(10) . 1_556
OW92 Na9 O54 110.8(13) . 4_465
OW92 Na9 Na8 143.5(13) . .
OW92 Na9 OW90 79.1(12) . .
OW92 Na9 OW89 111.4(14) . .
OW92 Na9 OW88 163.2(15) . .
OW92 Na9 OW93 59.1(12) . .
OW92 Na9 NaW7 21.9(11) . 1_556
OW92 Na9 OW91 88.5(15) . .
OW92 Na9 O7AA 95.7(16) . .
O7AA Na9 O54 76.7(10) . 4_465
O7AA Na9 Na8 64.5(10) . .
O7AA Na9 OW90 117.6(12) . .
O7AA Na9 OW89 20.5(9) . .
O7AA Na9 OW93 53.1(11) . .
O7AA Na9 NaW7 109.1(12) . 1_556
O7AA Na9 OW91 143.5(14) . .
O6BA Na9 O54 97(2) . 4_465
O6BA Na9 Na8 166(2) . .
O6BA Na9 OW90 82(2) . .
O6BA Na9 OW89 145(3) . .
O6BA Na9 OW88 133(3) . .
O6BA Na9 OW93 76(2) . .
O6BA Na9 NaW7 17(2) . 1_556
O6BA Na9 OW91 53(3) . .
O6BA Na9 OW92 35(2) . .
O6BA Na9 O7AA 126(3) . .
O6AA OW73 Na5 102(9) . .
O6AA OW73 Na5 102(9) 4_565 .
O6AA OW73 O6AA 154(10) . 4_565
OW91 OW91 Na9 170.5(10) 4_565 .
O8AA OW68 Na2 94(2) . .
O5BA OW68 Na2 118(4) 1_655 .
O5BA OW68 O8AA 100(4) 1_655 .
Na9 OW92 NaW7 139(2) . 1_556
O6BA OW92 NaW7 90(4) . 1_556
O6BA OW92 Na9 51(3) . .
Na4 OW76 NaW7 91(2) . 4_565
Na4 OW76 NaW7 91(2) . .
NaW7 OW76 NaW7 115(3) 4_565 .
O0BA OW76 Na4 55(10) . .
O0BA OW76 NaW7 117(6) . .
O0BA OW76 NaW7 117(6) . 4_565
O9 Na0A Na2 45.2(5) . 3_666
O9 Na0A O1B 83.5(15) . .
O9 Na0A O1H 89.1(15) . 4_564
OW10 Na0A O9 92.0(10) . .
OW10 Na0A Na2 73.8(8) . 3_666
OW10 Na0A O1B 78.9(16) . .
OW10 Na0A O1H 163.3(18) . 4_564
O1A Na0A O9 95.8(10) . .
O1A Na0A Na2 139.1(10) . 3_666
O1A Na0A OW10 101.1(12) . .
O1A Na0A O1B 179.3(17) . .
O1A Na0A O1C 89.5(12) . .
O1A Na0A O1G 83.5(12) . 4_564
O1A Na0A O1H 95.4(16) . 4_564
O1B Na0A Na2 40.3(13) . 3_666
O1B Na0A O1H 85(2) . 4_564
O1C Na0A O9 170.5(15) . .
O1C Na0A Na2 131.1(11) . 3_666
O1C Na0A OW10 94.8(12) . .
O1C Na0A O1B 91.2(16) . .
O1C Na0A O1G 95.6(13) . 4_564
O1C Na0A O1H 82.5(16) . 4_564
O1G Na0A O9 77.2(10) 4_564 .
O1G Na0A Na2 95.9(11) 4_564 3_666
O1G Na0A OW10 168.7(14) 4_564 .
O1G Na0A O1B 96.4(18) 4_564 .
O1G Na0A O1H 17.9(14) 4_564 4_564
O1H Na0A Na2 95.5(15) 4_564 3_666
Na2 O1B Na0A 96(2) 3_666 .
Na1 O4AA Na6B 128.6(14) . 1_554
OW69 O1D NaW7 67.7(15) . .
NaW7 O1E Na2 110.1(18) . 1_455
OW95 O1F Na10 81.7(18) . .
Na2 O8AA NaW7 90.5(11) . 1_655
OW68 O8AA Na2 53.5(17) . .
OW68 O8AA NaW7 78.0(19) . 1_655
OW73 O6AA Na5 55(9) . .
OW89 O7AA Na9 88(3) . .
OW94 O1G Na10 57.2(18) . .
OW94 O1G Na1 120(3) . 4_566
OW94 O1G Na0A 130(3) . 4_566
Na1 O1G Na10 137.5(16) 4_566 .
Na0A O1G Na10 126.1(14) 4_566 .
O1H O1G Na10 122(5) . .
O1H O1G OW94 82(5) . .
O1H O1G Na1 97(5) . 4_566
O1H O1G Na0A 111(5) . 4_566
OW76 O0BA Na4 109(10) . .
OW94 O1H Na1 89(4) . 4_566
OW94 O1H Na0A 89(3) . 4_566
O1G O1H OW94 51(4) . .
O1G O1H Na1 58(4) . 4_566
O1G O1H Na0A 51(4) . 4_566
OW82 O9AA Na6B 71(4) . .
OW82 O9AA O1BA 20(4) . .
O1BA O9AA Na6B 91(3) . .
OW82 O1BA Na6B 28(7) . .
OW82 O1BA O9AA 34(6) . .
O9AA O1BA Na6B 61(3) . .
OW79 O3BA OW80 145(5) . .
Na9 O6BA NaW7 153(4) . 1_556
OW92 O6BA NaW7 63(3) . 1_556
OW92 O6BA Na9 94(5) . .
OW68 O5BA NaW7 123(5) 1_455 .

loop_
_geom_bond_atom_site_label_1
_geom_bond_atom_site_label_2
_geom_bond_distance
_geom_bond_site_symmetry_2
U1 U2 4.0071(6) .
U1 U2 4.0071(6) 4_565
U1 U3 3.8204(7) .
U1 U3 3.8204(7) 4_565
U1 O7 2.370(7) 4_565
U1 O7 2.370(7) .
U1 O39 2.303(7) .
U1 O39 2.302(7) 4_565
U1 O40 2.293(6) 4_565
U1 O40 2.293(6) .
U1 O4 2.572(11) .
U1 O8 2.502(9) .
U2 U2 3.9937(7) 4_565
U2 U3 3.8266(6) .
U2 U4 3.8288(7) .
U2 O58 2.300(7) .
U2 O7 2.367(6) .
U2 O6 2.592(8) .
U2 O56 2.308(8) .
U2 O38 2.312(7) .
U2 O37 2.317(6) .
U2 O5 2.362(5) .
U2 O8 2.489(6) .
U3 U3 3.8059(7) 4_565
U3 U4 3.8028(6) .
U3 O41 2.284(7) .
U3 O7 2.041(8) .
U3 O6 2.410(7) .
U3 O36 2.304(7) .
U3 O4 2.418(6) .
U3 O3 2.229(5) .
U3 O2 1.860(9) .
U3 Na5 3.862(13) .
U4 U2 3.8288(7) 4_565
U4 U3 3.8027(6) 4_565
U4 O6 2.418(7) 4_565
U4 O6 2.417(7) .
U4 O55 2.282(7) 4_565
U4 O55 2.282(7) .
U4 O5 2.050(10) .
U4 O3 2.219(10) .
U4 O1 1.876(14) .
W13 O48 2.002(7) .
W13 O52 1.932(7) .
W13 O55 1.811(7) .
W13 O60 2.332(8) 4_565
W13 O54 1.727(9) .
W13 O53 1.922(3) .
W13 Na3 3.602(5) 1_556
W5 O35 2.333(8) .
W5 O41 1.812(7) .
W5 O32 1.937(7) .
W5 O27 1.909(7) .
W5 O26 1.720(9) .
W5 O20 2.007(8) .
W10 O48 1.915(8) .
W10 O45 1.902(8) .
W10 O44 1.890(7) .
W10 O42 1.716(7) .
W10 O60 2.293(6) 4_565
W10 O46 1.932(3) .
W10 Na3 3.450(6) 1_556
W4 O31 1.919(8) .
W4 O35 2.335(7) .
W4 O32 1.948(8) .
W4 O19 2.016(7) .
W4 O25 1.723(7) .
W4 O40 1.814(6) .
W4 Na10 3.501(5) 4_564
W7 O29 1.905(8) .
W7 O16 2.022(7) .
W7 O28 1.962(8) .
W7 O37 1.801(6) .
W7 O22 1.718(7) .
W7 O33 2.306(6) .
W12 O51 1.903(8) .
W12 O59 2.334(8) .
W12 O47 2.018(7) .
W12 O56 1.805(7) .
W12 O49 1.710(8) .
W12 O50 1.933(6) .
W11 O59 2.286(10) .
W11 O47 1.890(8) 4_565
W11 O47 1.890(8) .
W11 O45 1.925(8) .
W11 O45 1.925(8) 4_565
W11 OW43 1.727(11) .
W2 O12 1.932(7) .
W2 O15 1.914(8) .
W2 O13 1.920(8) .
W2 O16 1.891(7) .
W2 O10 1.716(7) .
W2 O33 2.298(6) .
W14 O51 1.913(8) .
W14 O58 1.803(7) .
W14 O52 1.950(9) 4_565
W14 O44 2.018(7) 4_565
W14 O57 1.719(7) .
W14 O60 2.318(6) .
W6 O15 2.003(7) .
W6 O27 1.928(7) .
W6 O21 1.729(9) .
W6 O28 1.935(7) .
W6 O36 1.809(7) .
W6 O33 2.339(8) .
W9 O31 1.919(8) .
W9 O18 2.023(7) .
W9 O24 1.715(9) .
W9 O30 1.942(7) .
W9 O39 1.819(7) .
W9 O34 2.328(7) .
W9 Na10 3.588(5) 4_564
W8 O29 1.921(7) .
W8 O30 1.925(7) .
W8 O17 2.025(7) .
W8 O38 1.807(7) .
W8 O34 2.339(7) .
W8 O23 1.728(8) .
W1 O35 2.288(7) .
W1 O12 1.895(7) .
W1 O9 1.744(7) .
W1 O19 1.913(7) .
W1 O20 1.906(8) .
W1 O14 1.914(9) .
W1 Na10 3.471(6) 4_564
W3 O18 1.887(7) .
W3 O17 1.883(7) .
W3 O13 1.906(8) .
W3 O14 1.941(8) .
W3 O11 1.727(8) .
W3 O34 2.300(7) .
W3 Na10 3.558(5) 4_564
As2 O59 1.785(11) .
As2 O60 1.794(6) .
As2 O60 1.794(6) 4_565
As1 O35 1.793(7) .
As1 O34 1.784(7) .
As1 O33 1.792(6) .
O48 Na3 2.594(8) 1_556
O31 Na10 2.482(9) 4_564
O18 Na10 2.655(9) 4_564
O24 Na4 2.365(11) .
O9 Na1 2.537(16) .
O9 Na2 2.566(15) 3_666
O9 Na0A 2.48(2) .
O59 W12 2.334(8) 4_565
O19 Na10 2.520(11) 4_564
O25 Na3 2.364(8) .
O26 Na2 2.597(15) .
O14 Na10 2.535(9) 4_564
O52 W14 1.950(9) 4_565
O44 W14 2.018(7) 4_565
O57 Na6B 2.319(12) .
O22 Na6B 2.305(13) .
O42 Na10 2.351(8) .
O5 U2 2.362(5) 4_565
O4 U3 2.418(6) 4_565
O60 W13 2.332(8) 4_565
O60 W10 2.293(6) 4_565
O49 Na7 2.404(11) .
O3 U3 2.229(5) 4_565
O23 Na7 2.478(10) .
O8 U2 2.489(6) 4_565
O54 Na9 2.445(17) 4_665
O46 W10 1.932(3) 4_565
O46 Na3 2.434(13) 1_556
O50 W12 1.933(6) 4_565
O53 W13 1.922(3) 4_565
O53 Na3 2.571(11) 1_556
O2 Na5 2.591(13) .
Na3 W13 3.602(5) 4_564
Na3 W13 3.602(5) 1_554
Na3 W10 3.450(5) 4_564
Na3 W10 3.450(5) 1_554
Na3 O48 2.594(8) 4_564
Na3 O48 2.594(8) 1_554
Na3 O25 2.364(8) 4_565
Na3 O46 2.434(13) 1_554
Na3 O53 2.571(11) 1_554
Na3 OW70 2.332(18) .
Na10 W4 3.501(5) 4_566
Na10 W1 3.471(6) 4_566
Na10 W3 3.558(5) 4_566
Na10 O31 2.482(9) 4_566
Na10 O18 2.654(9) 4_566
Na10 O19 2.520(11) 4_566
Na10 O14 2.535(9) 4_566
Na10 OW94 2.402(18) .
Na10 OW95 2.434(17) .
Na10 O1F 2.25(4) .
Na10 O1G 2.79(3) .
Na8 Na7 3.632(10) .
Na8 OW87 2.484(13) .
Na8 OW85 2.508(13) .
Na8 OW86 2.362(13) .
Na8 OW89 2.42(2) .
Na8 OW88 2.35(2) .
Na8 OW84 2.43(2) .
Na8 Na9 3.48(2) .
Na7 OW85 2.410(12) .
Na7 OW81 2.335(17) .
Na7 OW83 2.49(2) .
Na7 OW84 2.43(2) .
Na7 Na6B 3.492(14) 3_567
OW90 Na9 2.44(2) .
OW89 Na9 2.55(3) .
OW89 O7AA 0.89(4) .
OW94 Na1 2.53(2) 4_566
OW94 O1G 1.01(3) .
OW94 O1H 1.28(6) .
OW81 Na6B 2.57(3) .
OW81 Na6B 2.526(19) 3_567
Na4 O24 2.365(11) 4_565
Na4 OW75 2.447(16) 4_565
Na4 OW75 2.447(16) .
Na4 OW74 2.320(18) .
Na4 NaW7 3.74(2) .
Na4 NaW7 3.74(2) 4_565
Na4 OW76 2.47(9) .
Na4 O0BA 2.15(14) .
OW75 NaW7 2.49(2) 4_565
Na1 OW94 2.53(2) 4_564
Na1 OW64 2.388(19) .
Na1 OW62 2.44(3) .
Na1 OW63 2.33(3) .
Na1 OW61 2.41(3) .
Na1 Na2 3.46(2) 3_666
Na1 O4AA 2.79(4) .
Na1 O1G 1.87(3) 4_564
Na1 O1H 2.20(7) 4_564
OW95 O1F 1.32(4) .
OW83 Na6B 2.21(3) 3_567
OW88 Na9 2.32(3) .
OW63 Na2 3.01(3) 3_666
OW61 Na2 2.49(3) 3_666
OW72 Na5 2.40(2) .
Na2 O9 2.566(15) 3_666
Na2 Na1 3.46(2) 3_666
Na2 OW63 3.01(3) 3_666
Na2 OW61 2.49(3) 3_666
Na2 OW67 2.43(2) .
Na2 OW66 2.52(3) .
Na2 OW68 2.37(4) .
Na2 Na0A 3.62(3) 3_666
Na2 O1B 2.35(6) 3_666
Na2 O1E 2.73(5) 1_655
Na2 O8AA 2.93(4) .
Na6B Na7 3.492(14) 3_567
Na6B OW81 2.526(19) 3_567
Na6B OW83 2.21(3) 3_567
Na6B Na6B 3.89(4) 3_567
Na6B OW82 2.10(3) .
Na6B O4AA 2.95(4) 1_556
Na6B O9AA 2.22(4) .
Na6B O1BA 2.53(4) .
Na5 U3 3.862(13) 4_565
Na5 O2 2.591(13) 4_565
Na5 OW72 2.40(2) 4_565
Na5 OW71 2.43(4) .
Na5 OW73 2.09(14) .
Na5 O6AA 2.48(5) 4_565
Na5 O6AA 2.48(5) .
OW93 Na9 2.54(3) .
OW78 O4BA 1.08(6) .
OW82 O9AA 0.82(4) .
OW82 O1BA 0.50(5) .
OW69 NaW7 2.39(2) .
OW69 O1D 1.40(4) .
NaW7 OW75 2.49(2) 4_565
NaW7 Na2 4.21(3) 1_455
NaW7 Na9 4.02(3) 1_554
NaW7 OW92 2.29(4) 1_554
NaW7 OW76 2.76(5) .
NaW7 O1D 2.54(4) .
NaW7 O1E 2.40(5) .
NaW7 O8AA 2.99(4) 1_455
NaW7 O6BA 2.57(7) 1_554
NaW7 O5BA 2.03(8) .
Na9 O54 2.445(17) 4_465
Na9 NaW7 4.02(3) 1_556
Na9 OW91 2.77(5) .
Na9 OW92 2.00(4) .
Na9 O7AA 2.42(4) .
Na9 O6BA 1.55(6) .
OW79 O3BA 1.17(6) .
OW73 O6AA 0.96(5) 4_565
OW73 O6AA 0.96(5) .
OW91 OW91 1.13(9) 4_565
OW68 O8AA 1.57(4) .
OW68 O5BA 1.46(8) 1_655
OW80 O3BA 1.78(6) .
OW92 NaW7 2.29(4) 1_556
OW92 O6BA 1.16(6) .
OW76 NaW7 2.76(5) 4_565
OW76 O0BA 0.69(15) .
Na0A Na2 3.62(3) 3_666
Na0A OW10 2.45(3) .
Na0A O1A 2.32(3) .
Na0A O1B 2.53(6) .
Na0A O1C 2.34(4) .
Na0A O1G 2.42(4) 4_564
Na0A O1H 2.90(7) 4_564
O1B Na2 2.35(6) 3_666
O4AA Na6B 2.95(4) 1_554
O1E Na2 2.73(5) 1_455
O8AA NaW7 2.99(4) 1_655
O1G Na1 1.87(3) 4_566
O1G Na0A 2.42(4) 4_566
O1G O1H 0.96(6) .
O1H Na1 2.20(7) 4_566
O1H Na0A 2.90(7) 4_566
O9AA O1BA 1.18(6) .
O6BA NaW7 2.57(7) 1_556
O5BA OW68 1.46(8) 1_455
